data_4118260
loop_
_publ_author_name
'Jesse D. Sokolow'
'Elzbieta Trzop'
'Yang Chen'
'Jiji Tang'
'Laura J. Allen'
'Robert H. Crabtree'
'Jason B. Benedict'
'Philip Coppens'

_publ_section_title
;
 Binding Modes of Carboxylate- and Acetylacetonate-Linked Chromophores to
 Homodisperse Polyoxotitanate Nanoclusters
;
_journal_name_full 'Journal of the American Chemical Society'
_journal_page_first 11695
_journal_page_last 11700
_journal_paper_doi 10.1021/ja303692r
_journal_volume 134
_journal_year 2012
_chemical_formula_moiety 'C144 H270 N6 O92 Ti34, 12 (C6 H6)'
_chemical_formula_sum 'C216 H342 N6 O92 Ti34'
_chemical_formula_weight 6123.56
_chemical_name_systematic
; 
 ? 
;
_space_group_IT_number 2
_symmetry_cell_setting triclinic
_symmetry_space_group_name_Hall '-P 1'
_symmetry_space_group_name_H-M 'P -1'
_atom_sites_solution_hydrogens geom
_atom_sites_solution_primary direct
_atom_sites_solution_secondary difmap
_audit_creation_method SHELXL-97
_cell_angle_alpha 104.868(2)
_cell_angle_beta 103.544(2)
_cell_angle_gamma 99.587(2)
_cell_formula_units_Z 1
_cell_length_a 15.1566(9)
_cell_length_b 20.9363(13)
_cell_length_c 23.8427(14)
_cell_measurement_reflns_used 6163
_cell_measurement_temperature 90(2)
_cell_measurement_theta_max 20.78
_cell_measurement_theta_min 2.21
_cell_volume 6899.3(7)
_computing_cell_refinement 'Bruker SAINT'
_computing_data_collection 'Bruker APEX2'
_computing_data_reduction 'Bruker SAINT'
_computing_structure_refinement 'SHELXL-97 (Sheldrick, 2008)'
_computing_structure_solution 'SHELXS-97 (Sheldrick, 2008)'
_diffrn_ambient_temperature 90(2)
_diffrn_measured_fraction_theta_full 0.998
_diffrn_measured_fraction_theta_max 0.998
_diffrn_measurement_device_type 'Bruker SMART Apex II CCD Detector'
_diffrn_measurement_method \w
_diffrn_radiation_monochromator graphite
_diffrn_radiation_source 'rotating anode'
_diffrn_radiation_type MoK\a
_diffrn_radiation_wavelength 0.71073
_diffrn_reflns_av_R_equivalents 0.0978
_diffrn_reflns_av_sigmaI/netI 0.1116
_diffrn_reflns_limit_h_max 15
_diffrn_reflns_limit_h_min -15
_diffrn_reflns_limit_k_max 20
_diffrn_reflns_limit_k_min -20
_diffrn_reflns_limit_l_max 23
_diffrn_reflns_limit_l_min -23
_diffrn_reflns_number 59250
_diffrn_reflns_theta_full 20.88
_diffrn_reflns_theta_max 20.88
_diffrn_reflns_theta_min 1.42
_exptl_absorpt_coefficient_mu 1.001
_exptl_absorpt_correction_T_max 0.7446
_exptl_absorpt_correction_T_min 0.6345
_exptl_absorpt_correction_type multi-scan
_exptl_absorpt_process_details sadabs
_exptl_crystal_colour 'pale yellow'
_exptl_crystal_density_diffrn 1.474
_exptl_crystal_description block
_exptl_crystal_F_000 3164
_exptl_crystal_size_max 0.180
_exptl_crystal_size_mid 0.075
_exptl_crystal_size_min 0.005
_platon_squeeze_details
;
 The unit cell constrains 12 benzene molecules which have been treated 
 as a diffuse contribution to the overall scattering whithout specific atom
 positions by SQUEEZE/PLATON.
;
_refine_diff_density_max 1.164
_refine_diff_density_min -0.690
_refine_diff_density_rms 0.093
_refine_ls_extinction_method none
_refine_ls_goodness_of_fit_ref 0.950
_refine_ls_hydrogen_treatment constr
_refine_ls_matrix_type full
_refine_ls_number_parameters 919
_refine_ls_number_reflns 14529
_refine_ls_number_restraints 184
_refine_ls_restrained_S_all 0.953
_refine_ls_R_factor_all 0.1216
_refine_ls_R_factor_gt 0.0674
_refine_ls_shift/su_max 0.011
_refine_ls_shift/su_mean 0.000
_refine_ls_structure_factor_coef Fsqd
_refine_ls_weighting_details 'calc w=1/[\s^2^(Fo^2^)+(0.0918P)^2^+0.0000P] where P=(Fo^2^+2Fc^2^)/3'
_refine_ls_weighting_scheme calc
_refine_ls_wR_factor_gt 0.1603
_refine_ls_wR_factor_ref 0.1789
_reflns_number_gt 8030
_reflns_number_total 14529
_reflns_threshold_expression >2sigma(I)
_cod_data_source_file ja303692r_si_011.cif
_cod_data_source_block reintegrated
_cod_database_code 4118260

loop_
_symmetry_equiv_pos_as_xyz
'x, y, z'
'-x, -y, -z'

loop_
_atom_site_label
_atom_site_type_symbol
_atom_site_fract_x
_atom_site_fract_y
_atom_site_fract_z
_atom_site_U_iso_or_equiv
_atom_site_adp_type
_atom_site_occupancy
_atom_site_symmetry_multiplicity
_atom_site_calc_flag
_atom_site_refinement_flags
C1 C 0.2866(7) 0.1893(6) 0.5314(4) 0.047(3) Uani 1 1 d U
C2 C 0.2476(8) 0.1625(6) 0.5752(5) 0.057(3) Uani 1 1 d U
C3 C 0.2676(9) 0.1055(6) 0.5874(6) 0.072(3) Uani 1 1 d U
H3 H 0.3077 0.0828 0.5688 0.087 Uiso 1 1 calc R
C4 C 0.2273(10) 0.0802(7) 0.6286(6) 0.081(4) Uani 1 1 d U
H4 H 0.2383 0.0395 0.6363 0.097 Uiso 1 1 calc R
C5 C 0.1733(10) 0.1148(8) 0.6564(6) 0.082(4) Uani 1 1 d U
C6 C 0.1522(10) 0.1720(7) 0.6417(5) 0.082(4) Uani 1 1 d U
H6 H 0.1108 0.1940 0.6593 0.099 Uiso 1 1 calc R
C7 C 0.1893(9) 0.1967(7) 0.6033(5) 0.077(4) Uani 1 1 d U
H7 H 0.1763 0.2368 0.5952 0.092 Uiso 1 1 calc R
C8 C 0.1500(12) 0.0250(9) 0.7051(8) 0.154(6) Uani 1 1 d .
H8A H 0.1209 0.0153 0.7356 0.230 Uiso 1 1 calc R
H8B H 0.2172 0.0280 0.7189 0.230 Uiso 1 1 calc R
H8C H 0.1217 -0.0117 0.6666 0.230 Uiso 1 1 calc R
C9 C 0.0680(13) 0.1237(9) 0.7249(8) 0.154(6) Uani 1 1 d .
H9A H 0.0857 0.1726 0.7306 0.230 Uiso 1 1 calc R
H9B H 0.0710 0.1164 0.7642 0.230 Uiso 1 1 calc R
H9C H 0.0041 0.1045 0.6978 0.230 Uiso 1 1 calc R
C10 C 0.0644(16) 0.2417(11) 0.4364(11) 0.176(4) Uani 1 1 d .
H10 H 0.1152 0.2516 0.4751 0.212 Uiso 1 1 calc R
C11 C -0.0052(13) 0.2774(10) 0.4491(9) 0.176(4) Uani 1 1 d .
H11A H -0.0479 0.2508 0.4645 0.265 Uiso 1 1 calc R
H11B H -0.0405 0.2840 0.4118 0.265 Uiso 1 1 calc R
H11C H 0.0253 0.3218 0.4797 0.265 Uiso 1 1 calc R
C12 C 0.0248(14) 0.1708(10) 0.4137(9) 0.176(4) Uani 1 1 d .
H12A H 0.0032 0.1554 0.4447 0.265 Uiso 1 1 calc R
H12B H 0.0719 0.1471 0.4030 0.265 Uiso 1 1 calc R
H12C H -0.0283 0.1608 0.3775 0.265 Uiso 1 1 calc R
C13 C -0.0129(7) 0.2355(5) 0.2148(5) 0.052(3) Uani 1 1 d U
H13A H 0.0315 0.2800 0.2286 0.078 Uiso 1 1 calc R
H13B H -0.0759 0.2419 0.2132 0.078 Uiso 1 1 calc R
H13C H -0.0119 0.2100 0.1744 0.078 Uiso 1 1 calc R
C14 C 0.0145(7) 0.1961(5) 0.2588(5) 0.044(3) Uani 1 1 d U
H14 H -0.0025 0.2164 0.2963 0.052 Uiso 1 1 calc R
C15 C -0.0326(7) 0.1220(5) 0.2353(5) 0.061(3) Uani 1 1 d U
H15A H -0.0282 0.1029 0.1943 0.092 Uiso 1 1 calc R
H15B H -0.0985 0.1159 0.2343 0.092 Uiso 1 1 calc R
H15C H -0.0020 0.0985 0.2620 0.092 Uiso 1 1 calc R
C16 C 0.1215(6) 0.4808(5) 0.3930(4) 0.0350(15) Uani 1 1 d U
H16 H 0.1405 0.5009 0.4381 0.042 Uiso 1 1 calc R
C17 C 0.0726(6) 0.5278(5) 0.3655(4) 0.0350(15) Uani 1 1 d U
H17A H 0.1184 0.5698 0.3714 0.053 Uiso 1 1 calc R
H17B H 0.0248 0.5390 0.3853 0.053 Uiso 1 1 calc R
H17C H 0.0428 0.5052 0.3220 0.053 Uiso 1 1 calc R
C18 C 0.0566(6) 0.4112(5) 0.3761(4) 0.0350(15) Uani 1 1 d U
H18A H 0.0386 0.3900 0.3321 0.053 Uiso 1 1 calc R
H18B H 0.0005 0.4160 0.3890 0.053 Uiso 1 1 calc R
H18C H 0.0887 0.3827 0.3964 0.053 Uiso 1 1 calc R
C19 C 0.1864(7) 0.4748(5) 0.2458(5) 0.043(3) Uani 1 1 d U
H19 H 0.1855 0.5056 0.2853 0.052 Uiso 1 1 calc R
C20 C 0.0859(6) 0.4424(5) 0.2105(4) 0.045(3) Uani 1 1 d .
H20A H 0.0823 0.4143 0.1698 0.067 Uiso 1 1 calc R
H20B H 0.0522 0.4780 0.2072 0.067 Uiso 1 1 calc R
H20C H 0.0575 0.4138 0.2314 0.067 Uiso 1 1 calc R
C21 C 0.2406(8) 0.5181(5) 0.2194(5) 0.058(3) Uani 1 1 d U
H21A H 0.3038 0.5386 0.2472 0.087 Uiso 1 1 calc R
H21B H 0.2095 0.5542 0.2129 0.087 Uiso 1 1 calc R
H21C H 0.2444 0.4903 0.1806 0.087 Uiso 1 1 calc R
C22 C 0.7751(8) 0.5006(6) 0.4331(6) 0.077(4) Uani 1 1 d U
H22 H 0.7350 0.4927 0.3910 0.092 Uiso 1 1 calc R
C23 C 0.7998(8) 0.5696(6) 0.4583(6) 0.078(3) Uani 1 1 d .
H23A H 0.7441 0.5861 0.4624 0.117 Uiso 1 1 calc R
H23B H 0.8278 0.5904 0.4321 0.117 Uiso 1 1 calc R
H23C H 0.8453 0.5818 0.4983 0.117 Uiso 1 1 calc R
C24 C 0.8500(8) 0.4626(6) 0.4246(6) 0.078(3) Uani 1 1 d U
H24A H 0.8907 0.4659 0.4643 0.117 Uiso 1 1 calc R
H24B H 0.8873 0.4826 0.4021 0.117 Uiso 1 1 calc R
H24C H 0.8206 0.4146 0.4018 0.117 Uiso 1 1 calc R
C25 C 0.7144(6) 0.3551(5) 0.5254(4) 0.029(2) Uani 1 1 d .
H25 H 0.7481 0.4032 0.5331 0.035 Uiso 1 1 calc R
C26 C 0.7773(6) 0.3084(5) 0.5081(4) 0.038(3) Uani 1 1 d .
H26A H 0.7447 0.2609 0.5000 0.056 Uiso 1 1 calc R
H26B H 0.8350 0.3202 0.5415 0.056 Uiso 1 1 calc R
H26C H 0.7926 0.3139 0.4716 0.056 Uiso 1 1 calc R
C27 C 0.6888(6) 0.3490(5) 0.5831(4) 0.038(3) Uani 1 1 d .
H27A H 0.6580 0.3850 0.5970 0.057 Uiso 1 1 calc R
H27B H 0.7458 0.3535 0.6149 0.057 Uiso 1 1 calc R
H27C H 0.6463 0.3044 0.5739 0.057 Uiso 1 1 calc R
C31 C 0.5765(9) 0.6081(6) 0.3278(6) 0.064(4) Uani 1 1 d .
H31 H 0.6104 0.6132 0.3706 0.076 Uiso 1 1 calc R
C32 C 0.5091(9) 0.6510(6) 0.3364(5) 0.068(4) Uani 1 1 d .
H32A H 0.4747 0.6534 0.2971 0.102 Uiso 1 1 calc R
H32B H 0.5430 0.6969 0.3630 0.102 Uiso 1 1 calc R
H32C H 0.4650 0.6309 0.3550 0.102 Uiso 1 1 calc R
C33 C 0.6511(11) 0.6264(7) 0.3048(9) 0.143(8) Uani 1 1 d .
H33A H 0.6817 0.5886 0.2969 0.214 Uiso 1 1 calc R
H33B H 0.6965 0.6668 0.3345 0.214 Uiso 1 1 calc R
H33C H 0.6273 0.6365 0.2670 0.214 Uiso 1 1 calc R
C34 C 0.4098(12) 0.1571(9) 0.0366(7) 0.108(5) Uani 1 1 d U
H34 H 0.4062 0.1071 0.0260 0.129 Uiso 1 1 calc R
C35 C 0.3411(14) 0.1729(11) -0.0061(9) 0.191(9) Uani 1 1 d U
H35A H 0.2791 0.1454 -0.0111 0.286 Uiso 1 1 calc R
H35B H 0.3547 0.1630 -0.0452 0.286 Uiso 1 1 calc R
H35C H 0.3421 0.2213 0.0085 0.286 Uiso 1 1 calc R
C36 C 0.5022(12) 0.1977(8) 0.0351(6) 0.121(6) Uani 1 1 d .
H36A H 0.5014 0.1922 -0.0071 0.182 Uiso 1 1 calc R
H36B H 0.5538 0.1810 0.0549 0.182 Uiso 1 1 calc R
H36C H 0.5107 0.2460 0.0566 0.182 Uiso 1 1 calc R
C37 C 0.5044(7) 0.3981(5) 0.1030(4) 0.040(2) Uani 1 1 d U
C38 C 0.5347(7) 0.4173(5) 0.0535(4) 0.0426(11) Uani 1 1 d U
C39 C 0.6143(7) 0.4679(5) 0.0663(4) 0.0426(11) Uani 1 1 d U
H39 H 0.6509 0.4909 0.1070 0.051 Uiso 1 1 calc R
C40 C 0.6396(7) 0.4841(5) 0.0192(4) 0.0426(11) Uani 1 1 d .
H40 H 0.6965 0.5169 0.0279 0.051 Uiso 1 1 calc R
C41 C 0.5848(7) 0.4543(6) -0.0414(4) 0.0426(11) Uani 1 1 d U
C42 C 0.5090(7) 0.4019(5) -0.0537(4) 0.0426(11) Uani 1 1 d U
H42 H 0.4739 0.3780 -0.0947 0.051 Uiso 1 1 calc R
C43 C 0.4821(7) 0.3827(5) -0.0060(4) 0.0426(11) Uani 1 1 d U
H43 H 0.4288 0.3467 -0.0147 0.051 Uiso 1 1 calc R
C44 C 0.6863(9) 0.5348(7) -0.0724(6) 0.079(4) Uani 1 1 d .
H44A H 0.6892 0.5458 -0.1096 0.119 Uiso 1 1 calc R
H44B H 0.7454 0.5251 -0.0540 0.119 Uiso 1 1 calc R
H44C H 0.6756 0.5736 -0.0439 0.119 Uiso 1 1 calc R
C45 C 0.5500(8) 0.4429(6) -0.1501(4) 0.067(4) Uani 1 1 d .
H45A H 0.5569 0.3963 -0.1644 0.100 Uiso 1 1 calc R
H45B H 0.5679 0.4687 -0.1764 0.100 Uiso 1 1 calc R
H45C H 0.4847 0.4418 -0.1512 0.100 Uiso 1 1 calc R
C46 C 0.1508(10) 0.3085(8) 0.0807(6) 0.093(5) Uani 1 1 d .
H46 H 0.1372 0.3445 0.0617 0.112 Uiso 1 1 calc R
C47 C 0.2001(12) 0.2844(9) 0.0411(7) 0.155(8) Uani 1 1 d U
H47A H 0.1766 0.2350 0.0231 0.232 Uiso 1 1 calc R
H47B H 0.2666 0.2950 0.0633 0.232 Uiso 1 1 calc R
H47C H 0.1920 0.3061 0.0090 0.232 Uiso 1 1 calc R
C48 C 0.0589(11) 0.2861(9) 0.0769(8) 0.147(7) Uani 1 1 d U
H48A H 0.0436 0.2364 0.0678 0.221 Uiso 1 1 calc R
H48B H 0.0192 0.2984 0.0446 0.221 Uiso 1 1 calc R
H48C H 0.0480 0.3072 0.1156 0.221 Uiso 1 1 calc R
C49 C 0.0730(8) 0.0868(7) 0.0941(5) 0.066(4) Uani 1 1 d .
H49 H 0.0790 0.0421 0.1003 0.080 Uiso 1 1 calc R
C50 C 0.1316(9) 0.1055(6) 0.0516(6) 0.089(5) Uani 1 1 d .
H50A H 0.1180 0.1463 0.0420 0.133 Uiso 1 1 calc R
H50B H 0.1147 0.0675 0.0140 0.133 Uiso 1 1 calc R
H50C H 0.1984 0.1143 0.0723 0.133 Uiso 1 1 calc R
C51 C -0.0241(8) 0.0845(7) 0.0633(6) 0.103(6) Uani 1 1 d .
H51A H -0.0635 0.0779 0.0896 0.155 Uiso 1 1 calc R
H51B H -0.0468 0.0467 0.0254 0.155 Uiso 1 1 calc R
H51C H -0.0269 0.1275 0.0545 0.155 Uiso 1 1 calc R
C52 C 0.3059(7) -0.0104(5) 0.1421(5) 0.043(3) Uani 1 1 d .
C53 C 0.2950(7) -0.0764(5) 0.0999(5) 0.045(3) Uani 1 1 d .
C54 C 0.2403(9) -0.0989(7) 0.0412(6) 0.074(4) Uani 1 1 d .
H54 H 0.2098 -0.0680 0.0261 0.088 Uiso 1 1 calc R
C55 C 0.2265(10) -0.1627(7) 0.0027(5) 0.077(4) Uani 1 1 d .
H55 H 0.1856 -0.1751 -0.0373 0.093 Uiso 1 1 calc R
C56 C 0.2698(11) -0.2082(7) 0.0203(6) 0.081(4) Uani 1 1 d .
C57 C 0.3235(11) -0.1887(7) 0.0810(7) 0.110(6) Uani 1 1 d .
H57 H 0.3515 -0.2208 0.0959 0.132 Uiso 1 1 calc R
C58 C 0.3371(9) -0.1237(6) 0.1201(6) 0.085(5) Uani 1 1 d .
H58 H 0.3752 -0.1115 0.1608 0.102 Uiso 1 1 calc R
C59 C 0.2070(12) -0.2917(7) -0.0774(7) 0.127(6) Uani 1 1 d U
H59A H 0.2346 -0.2609 -0.0968 0.191 Uiso 1 1 calc R
H59B H 0.1424 -0.2886 -0.0801 0.191 Uiso 1 1 calc R
H59C H 0.2076 -0.3385 -0.0979 0.191 Uiso 1 1 calc R
C60 C 0.3110(13) -0.3195(8) 0.0033(8) 0.159(8) Uani 1 1 d U
H60A H 0.3136 -0.3158 0.0455 0.238 Uiso 1 1 calc R
H60B H 0.3747 -0.3078 0.0002 0.238 Uiso 1 1 calc R
H60C H 0.2800 -0.3662 -0.0225 0.238 Uiso 1 1 calc R
C61 C 0.6059(13) 0.0662(9) 0.3271(8) 0.118(6) Uani 1 1 d .
H61 H 0.5728 0.0877 0.3557 0.142 Uiso 1 1 calc R
C62 C 0.5490(16) 0.0056(10) 0.3149(10) 0.202(10) Uani 1 1 d U
H62A H 0.5804 -0.0209 0.3380 0.303 Uiso 1 1 calc R
H62B H 0.5324 -0.0186 0.2714 0.303 Uiso 1 1 calc R
H62C H 0.4921 0.0117 0.3262 0.303 Uiso 1 1 calc R
C63 C 0.6965(12) 0.0991(8) 0.3728(8) 0.171(10) Uani 1 1 d .
H63A H 0.7469 0.0897 0.3550 0.256 Uiso 1 1 calc R
H63B H 0.7005 0.0812 0.4072 0.256 Uiso 1 1 calc R
H63C H 0.7028 0.1484 0.3868 0.256 Uiso 1 1 calc R
C64 C 0.7050(7) 0.2090(6) 0.2530(4) 0.046(3) Uani 1 1 d .
H64 H 0.6921 0.1606 0.2532 0.055 Uiso 1 1 calc R
C65 C 0.7921(8) 0.2425(7) 0.3025(5) 0.086(3) Uani 1 1 d .
H65A H 0.8117 0.2902 0.3041 0.129 Uiso 1 1 calc R
H65B H 0.8411 0.2191 0.2951 0.129 Uiso 1 1 calc R
H65C H 0.7817 0.2406 0.3411 0.129 Uiso 1 1 calc R
C66 C 0.7019(8) 0.2037(7) 0.1897(5) 0.086(3) Uani 1 1 d U
H66A H 0.6370 0.1863 0.1639 0.129 Uiso 1 1 calc R
H66B H 0.7396 0.1726 0.1760 0.129 Uiso 1 1 calc R
H66C H 0.7270 0.2489 0.1872 0.129 Uiso 1 1 calc R
C67 C 0.7518(7) 0.4034(5) 0.2304(4) 0.045(3) Uani 1 1 d U
H67 H 0.7137 0.3850 0.1869 0.054 Uiso 1 1 calc R
C68 C 0.7532(7) 0.4777(5) 0.2536(4) 0.053(3) Uani 1 1 d U
H68A H 0.6904 0.4824 0.2547 0.079 Uiso 1 1 calc R
H68B H 0.7734 0.5014 0.2266 0.079 Uiso 1 1 calc R
H68C H 0.7968 0.4977 0.2945 0.079 Uiso 1 1 calc R
C69 C 0.8472(6) 0.3924(6) 0.2351(4) 0.050(3) Uani 1 1 d U
H69A H 0.8821 0.4034 0.2779 0.076 Uiso 1 1 calc R
H69B H 0.8797 0.4219 0.2166 0.076 Uiso 1 1 calc R
H69C H 0.8427 0.3447 0.2139 0.076 Uiso 1 1 calc R
C70 C 0.2393(16) 0.0011(11) 0.3568(10) 0.176(4) Uani 1 1 d U
H70 H 0.2790 0.0208 0.3999 0.212 Uiso 1 1 calc R
C71 C 0.2838(12) -0.0488(10) 0.3454(9) 0.176(4) Uani 1 1 d D
H71A H 0.3356 -0.0427 0.3813 0.265 Uiso 1 1 calc R
H71B H 0.3084 -0.0473 0.3111 0.265 Uiso 1 1 calc R
H71C H 0.2400 -0.0930 0.3354 0.265 Uiso 1 1 calc R
C72 C 0.1594(13) 0.0110(9) 0.3714(9) 0.176(4) Uani 1 1 d D
H72A H 0.1587 -0.0008 0.4085 0.265 Uiso 1 1 calc R
H72B H 0.1048 -0.0179 0.3381 0.265 Uiso 1 1 calc R
H72C H 0.1577 0.0589 0.3780 0.265 Uiso 1 1 calc R
N1 N 0.1359(10) 0.0884(8) 0.6968(6) 0.123(5) Uani 1 1 d .
N2 N 0.6113(8) 0.4764(6) -0.0868(4) 0.066(3) Uani 1 1 d .
N3 N 0.2591(10) -0.2730(6) -0.0163(5) 0.115(5) Uani 1 1 d .
O1 O 0.4745(4) 0.3265(3) 0.4002(2) 0.0297(4) Uani 1 1 d .
O2 O 0.3647(4) 0.3695(3) 0.2988(3) 0.0360(6) Uani 1 1 d .
O3 O 0.2970(4) 0.2354(3) 0.3098(2) 0.0283(4) Uani 1 1 d .
O4 O 0.4726(4) 0.2643(3) 0.2743(2) 0.0283(4) Uani 1 1 d .
O5 O 0.4280(4) 0.4207(3) 0.5459(3) 0.0360(6) Uani 1 1 d U
O6 O 0.4522(4) 0.2924(3) 0.4938(2) 0.0283(4) Uani 1 1 d .
O7 O 0.3009(4) 0.3052(3) 0.4350(2) 0.0283(4) Uani 1 1 d .
O8 O 0.3660(4) 0.4269(3) 0.4239(2) 0.0297(4) Uani 1 1 d .
O9 O 0.5366(4) 0.4464(3) 0.4867(2) 0.0297(4) Uani 1 1 d .
O10 O 0.4038(4) 0.1890(3) 0.4035(2) 0.0283(4) Uani 1 1 d .
O11 O 0.2322(4) 0.1794(3) 0.3811(2) 0.0297(4) Uani 1 1 d .
O12 O 0.2669(4) 0.2419(3) 0.5211(2) 0.0297(4) Uani 1 1 d .
O13 O 0.3344(4) 0.1587(3) 0.5020(3) 0.0360(6) Uani 1 1 d .
O14 O 0.1144(4) 0.2029(3) 0.2755(2) 0.0297(4) Uani 1 1 d .
O15 O 0.1045(4) 0.2615(3) 0.3935(2) 0.0297(4) Uani 1 1 d .
O16 O 0.2099(4) 0.3413(3) 0.3408(2) 0.0283(4) Uani 1 1 d .
O17 O 0.2336(4) 0.4241(3) 0.2609(2) 0.0297(4) Uani 1 1 d .
O18 O 0.3963(4) 0.5000(3) 0.3585(2) 0.0283(4) Uani 1 1 d .
O19 O 0.2049(4) 0.4755(3) 0.3747(2) 0.0297(4) Uani 1 1 d .
O20 O 0.5361(4) 0.4506(3) 0.3809(2) 0.0283(4) Uani 1 1 d .
O21 O 0.6329(4) 0.3551(3) 0.3589(2) 0.0283(4) Uani 1 1 d .
O22 O 0.7148(4) 0.4657(3) 0.4608(2) 0.0297(4) Uani 1 1 d .
O23 O 0.6289(4) 0.3378(3) 0.4751(2) 0.0283(4) Uani 1 1 d .
O24 O 0.5615(4) 0.2194(3) 0.3714(2) 0.0283(4) Uani 1 1 d .
O25 O 0.5760(4) 0.2020(3) 0.4849(2) 0.0283(4) Uani 1 1 d .
O26 O 0.5397(4) 0.3995(3) 0.2690(2) 0.0283(4) Uani 1 1 d .
O27 O 0.3946(4) 0.4273(3) 0.2186(2) 0.0297(4) Uani 1 1 d .
O28 O 0.5319(4) 0.5381(3) 0.3056(2) 0.0283(4) Uani 1 1 d .
O29 O 0.5261(4) 0.2922(3) 0.1872(2) 0.0297(4) Uani 1 1 d .
O30 O 0.3608(4) 0.2999(3) 0.1763(2) 0.0297(4) Uani 1 1 d .
O31 O 0.2987(4) 0.1784(3) 0.1858(2) 0.0297(4) Uani 1 1 d .
O32 O 0.4511(4) 0.1456(3) 0.1995(2) 0.0297(4) Uani 1 1 d .
O33 O 0.3960(4) 0.1844(3) 0.0959(2) 0.0283(4) Uani 1 1 d .
O34 O 0.5556(4) 0.4295(3) 0.1585(3) 0.0360(6) Uani 1 1 d .
O35 O 0.4313(5) 0.3543(3) 0.0939(3) 0.0360(6) Uani 1 1 d .
O36 O 0.2096(4) 0.3572(3) 0.1355(2) 0.0283(4) Uani 1 1 d .
O37 O 0.2066(4) 0.2769(3) 0.2113(2) 0.0283(4) Uani 1 1 d .
O38 O 0.1058(4) 0.1405(3) 0.1501(3) 0.0297(4) Uani 1 1 d .
O39 O 0.2319(4) 0.1095(3) 0.2442(2) 0.0283(4) Uani 1 1 d .
O40 O 0.4035(4) 0.1328(3) 0.2914(2) 0.0283(4) Uani 1 1 d .
O41 O 0.2710(4) 0.0347(3) 0.1235(3) 0.0360(6) Uani 1 1 d .
O42 O 0.3515(4) 0.0063(3) 0.1973(3) 0.0360(6) Uani 1 1 d .
O43 O 0.5782(4) 0.1052(3) 0.2890(2) 0.0297(4) Uani 1 1 d .
O44 O 0.6280(4) 0.2336(3) 0.2695(2) 0.0297(4) Uani 1 1 d .
O45 O 0.7100(4) 0.3657(3) 0.2645(3) 0.0360(6) Uani 1 1 d .
O46 O 0.2808(4) 0.0573(3) 0.3399(3) 0.0360(6) Uani 1 1 d .
Ti1 Ti 0.40157(11) 0.29906(9) 0.32097(7) 0.0228(4) Uani 1 1 d .
Ti2 Ti 0.41922(11) 0.37261(8) 0.47168(7) 0.0237(4) Uani 1 1 d .
Ti3 Ti 0.33629(12) 0.22943(9) 0.45464(7) 0.0316(5) Uani 1 1 d .
Ti4 Ti 0.19583(12) 0.26120(9) 0.35913(7) 0.0304(5) Uani 1 1 d .
Ti5 Ti 0.27760(11) 0.42364(9) 0.34897(7) 0.0241(4) Uani 1 1 d .
Ti6 Ti 0.47401(11) 0.49947(8) 0.43211(6) 0.0209(4) Uani 1 1 d U
Ti7 Ti 0.60837(11) 0.40152(8) 0.42639(7) 0.0232(4) Uani 1 1 d .
Ti8 Ti 0.52959(11) 0.25081(9) 0.44017(7) 0.0270(5) Uani 1 1 d .
Ti9 Ti 0.46810(11) 0.46009(8) 0.30396(7) 0.0232(4) Uani 1 1 d .
Ti10 Ti 0.41679(12) 0.22097(9) 0.17387(7) 0.0325(5) Uani 1 1 d .
Ti11 Ti 0.46592(11) 0.36702(9) 0.18717(7) 0.0291(5) Uani 1 1 d .
Ti12 Ti 0.27501(11) 0.35263(9) 0.20708(7) 0.0279(5) Uani 1 1 d .
Ti13 Ti 0.19377(12) 0.19008(9) 0.21798(8) 0.0341(5) Uani 1 1 d .
Ti14 Ti 0.33437(13) 0.10451(9) 0.20921(8) 0.0380(5) Uani 1 1 d .
Ti15 Ti 0.52889(12) 0.17667(9) 0.29027(7) 0.0324(5) Uani 1 1 d .
Ti16 Ti 0.60611(11) 0.32691(9) 0.27655(7) 0.0285(5) Uani 1 1 d .
Ti17 Ti 0.30161(12) 0.13713(9) 0.32964(8) 0.0354(5) Uani 1 1 d .
C28 C 0.5644(11) 0.1587(8) 0.5251(9) 0.191(6) Uani 1 1 d D
H28 H 0.5312 0.1777 0.5547 0.229 Uiso 1 1 calc R
C30 C 0.5081(10) 0.0924(9) 0.4814(9) 0.191(6) Uani 1 1 d D
H30A H 0.4415 0.0920 0.4736 0.286 Uiso 1 1 calc R
H30B H 0.5205 0.0558 0.4984 0.286 Uiso 1 1 calc R
H30C H 0.5248 0.0856 0.4434 0.286 Uiso 1 1 calc R
C29 C 0.6614(10) 0.1594(9) 0.5561(9) 0.191(6) Uani 1 1 d D
H29A H 0.6875 0.1319 0.5272 0.286 Uiso 1 1 calc R
H29B H 0.6615 0.1403 0.5896 0.286 Uiso 1 1 calc R
H29C H 0.6995 0.2063 0.5721 0.286 Uiso 1 1 calc R

loop_
_atom_site_aniso_label
_atom_site_aniso_U_11
_atom_site_aniso_U_22
_atom_site_aniso_U_33
_atom_site_aniso_U_23
_atom_site_aniso_U_13
_atom_site_aniso_U_12
C1 0.054(7) 0.050(7) 0.032(6) 0.014(5) 0.007(5) 0.004(6)
C2 0.060(7) 0.051(7) 0.044(6) 0.011(6) -0.002(6) -0.002(6)
C3 0.092(9) 0.067(8) 0.081(8) 0.047(7) 0.035(7) 0.029(7)
C4 0.101(9) 0.071(8) 0.090(9) 0.058(7) 0.034(7) 0.012(7)
C5 0.081(8) 0.094(8) 0.077(8) 0.040(7) 0.035(7) 0.002(7)
C6 0.112(10) 0.088(9) 0.067(8) 0.044(7) 0.046(7) 0.018(8)
C7 0.107(9) 0.086(8) 0.060(7) 0.042(7) 0.053(7) 0.012(7)
C8 0.156(13) 0.187(15) 0.170(13) 0.135(12) 0.079(11) 0.010(11)
C9 0.156(13) 0.187(15) 0.170(13) 0.135(12) 0.079(11) 0.010(11)
C10 0.166(7) 0.188(7) 0.206(7) 0.062(6) 0.104(6) 0.052(6)
C11 0.166(7) 0.188(7) 0.206(7) 0.062(6) 0.104(6) 0.052(6)
C12 0.166(7) 0.188(7) 0.206(7) 0.062(6) 0.104(6) 0.052(6)
C13 0.034(7) 0.061(8) 0.053(7) 0.007(6) 0.005(6) 0.016(6)
C14 0.028(6) 0.050(7) 0.041(6) 0.002(6) 0.006(5) 0.005(5)
C15 0.030(7) 0.073(8) 0.066(8) 0.014(7) 0.011(6) -0.010(6)
C16 0.029(3) 0.047(4) 0.037(3) 0.011(3) 0.019(3) 0.019(3)
C17 0.029(3) 0.047(4) 0.037(3) 0.011(3) 0.019(3) 0.019(3)
C18 0.029(3) 0.047(4) 0.037(3) 0.011(3) 0.019(3) 0.019(3)
C19 0.040(7) 0.055(7) 0.061(7) 0.041(6) 0.025(6) 0.029(6)
C20 0.032(7) 0.075(8) 0.038(6) 0.024(6) 0.010(5) 0.029(6)
C21 0.068(8) 0.067(8) 0.069(8) 0.048(7) 0.030(6) 0.037(7)
C22 0.052(8) 0.048(7) 0.124(10) -0.014(8) 0.070(8) -0.005(6)
C23 0.056(6) 0.082(6) 0.104(7) 0.020(6) 0.048(5) 0.019(5)
C24 0.056(6) 0.082(6) 0.104(7) 0.020(6) 0.048(5) 0.019(5)
C25 0.025(6) 0.029(6) 0.034(6) 0.013(5) 0.005(5) 0.010(5)
C26 0.026(6) 0.054(7) 0.045(7) 0.022(6) 0.014(5) 0.025(6)
C27 0.030(6) 0.056(7) 0.024(6) 0.011(5) 0.002(5) 0.011(6)
C31 0.079(10) 0.047(8) 0.080(9) 0.024(7) 0.055(8) 0.003(7)
C32 0.105(11) 0.054(8) 0.059(8) 0.012(7) 0.040(8) 0.042(8)
C33 0.126(15) 0.047(10) 0.26(2) 0.020(12) 0.114(16) -0.010(9)
C34 0.104(9) 0.133(9) 0.080(8) 0.019(7) 0.021(7) 0.039(8)
C35 0.184(16) 0.248(18) 0.150(15) 0.038(13) 0.065(13) 0.091(14)
C36 0.144(16) 0.159(16) 0.075(11) 0.025(11) 0.063(11) 0.045(14)
C37 0.044(6) 0.063(6) 0.027(5) 0.019(5) 0.020(5) 0.028(5)
C38 0.045(3) 0.067(3) 0.033(2) 0.024(2) 0.024(2) 0.030(2)
C39 0.045(3) 0.067(3) 0.033(2) 0.024(2) 0.024(2) 0.030(2)
C40 0.045(3) 0.067(3) 0.033(2) 0.024(2) 0.024(2) 0.030(2)
C41 0.045(3) 0.067(3) 0.033(2) 0.024(2) 0.024(2) 0.030(2)
C42 0.045(3) 0.067(3) 0.033(2) 0.024(2) 0.024(2) 0.030(2)
C43 0.045(3) 0.067(3) 0.033(2) 0.024(2) 0.024(2) 0.030(2)
C44 0.087(11) 0.106(12) 0.093(11) 0.068(10) 0.063(9) 0.038(10)
C45 0.094(10) 0.103(11) 0.030(7) 0.035(7) 0.032(7) 0.055(9)
C46 0.077(11) 0.118(13) 0.051(9) -0.012(9) 0.011(9) 0.004(10)
C47 0.125(13) 0.178(15) 0.110(12) -0.047(11) 0.036(11) 0.041(11)
C48 0.099(12) 0.155(14) 0.142(13) -0.020(11) 0.031(11) 0.018(11)
C49 0.057(9) 0.088(10) 0.049(8) 0.004(8) 0.019(7) 0.023(8)
C50 0.074(10) 0.081(10) 0.082(10) 0.001(8) -0.009(9) 0.023(8)
C51 0.050(9) 0.113(12) 0.089(11) -0.020(9) -0.041(8) 0.034(9)
C52 0.040(7) 0.040(7) 0.043(7) 0.004(6) 0.001(6) 0.020(6)
C53 0.043(7) 0.035(7) 0.051(8) 0.002(7) 0.003(6) 0.026(6)
C54 0.073(10) 0.072(10) 0.067(10) 0.012(8) -0.002(8) 0.042(8)
C55 0.134(13) 0.058(9) 0.036(8) 0.001(7) 0.004(8) 0.062(9)
C56 0.122(13) 0.053(10) 0.060(10) -0.013(9) 0.032(9) 0.034(9)
C57 0.147(16) 0.080(12) 0.099(13) 0.008(10) 0.014(11) 0.079(11)
C58 0.101(12) 0.054(9) 0.067(9) -0.009(8) -0.009(8) 0.021(9)
C59 0.190(15) 0.086(10) 0.097(11) -0.011(9) 0.054(11) 0.052(10)
C60 0.173(15) 0.113(12) 0.180(15) 0.006(11) 0.036(12) 0.093(12)
C61 0.137(17) 0.101(14) 0.123(14) 0.062(12) 0.011(13) 0.041(13)
C62 0.220(18) 0.149(15) 0.214(17) 0.113(14) -0.020(13) 0.015(13)
C63 0.150(18) 0.122(15) 0.160(17) 0.035(13) -0.095(15) 0.031(14)
C64 0.044(7) 0.067(8) 0.044(7) 0.021(6) 0.022(6) 0.042(6)
C65 0.049(6) 0.138(8) 0.060(6) -0.007(6) 0.016(5) 0.054(6)
C66 0.049(6) 0.138(8) 0.060(6) -0.007(6) 0.016(5) 0.054(6)
C67 0.040(6) 0.064(7) 0.032(6) 0.009(6) 0.014(5) 0.018(6)
C68 0.045(7) 0.068(8) 0.039(6) 0.021(6) 0.001(6) 0.008(6)
C69 0.029(6) 0.081(8) 0.044(6) 0.014(6) 0.023(5) 0.011(6)
C70 0.166(7) 0.188(7) 0.206(7) 0.062(6) 0.104(6) 0.052(6)
C71 0.166(7) 0.188(7) 0.206(7) 0.062(6) 0.104(6) 0.052(6)
C72 0.166(7) 0.188(7) 0.206(7) 0.062(6) 0.104(6) 0.052(6)
N1 0.131(13) 0.148(14) 0.114(11) 0.077(10) 0.055(10) 0.008(11)
N2 0.086(8) 0.097(9) 0.060(7) 0.046(7) 0.053(7) 0.063(7)
N3 0.166(14) 0.095(10) 0.068(9) -0.014(8) 0.011(8) 0.086(10)
O1 0.0254(9) 0.0444(10) 0.0210(8) 0.0082(8) 0.0092(7) 0.0124(8)
O2 0.0382(14) 0.0467(15) 0.0253(13) 0.0125(11) 0.0108(11) 0.0113(12)
O3 0.0246(9) 0.0417(10) 0.0190(8) 0.0068(7) 0.0063(7) 0.0126(7)
O4 0.0246(9) 0.0417(10) 0.0190(8) 0.0068(7) 0.0063(7) 0.0126(7)
O5 0.0382(14) 0.0467(15) 0.0253(13) 0.0125(11) 0.0108(11) 0.0113(12)
O6 0.0246(9) 0.0417(10) 0.0190(8) 0.0068(7) 0.0063(7) 0.0126(7)
O7 0.0246(9) 0.0417(10) 0.0190(8) 0.0068(7) 0.0063(7) 0.0126(7)
O8 0.0254(9) 0.0444(10) 0.0210(8) 0.0082(8) 0.0092(7) 0.0124(8)
O9 0.0254(9) 0.0444(10) 0.0210(8) 0.0082(8) 0.0092(7) 0.0124(8)
O10 0.0246(9) 0.0417(10) 0.0190(8) 0.0068(7) 0.0063(7) 0.0126(7)
O11 0.0254(9) 0.0444(10) 0.0210(8) 0.0082(8) 0.0092(7) 0.0124(8)
O12 0.0254(9) 0.0444(10) 0.0210(8) 0.0082(8) 0.0092(7) 0.0124(8)
O13 0.0382(14) 0.0467(15) 0.0253(13) 0.0125(11) 0.0108(11) 0.0113(12)
O14 0.0254(9) 0.0444(10) 0.0210(8) 0.0082(8) 0.0092(7) 0.0124(8)
O15 0.0254(9) 0.0444(10) 0.0210(8) 0.0082(8) 0.0092(7) 0.0124(8)
O16 0.0246(9) 0.0417(10) 0.0190(8) 0.0068(7) 0.0063(7) 0.0126(7)
O17 0.0254(9) 0.0444(10) 0.0210(8) 0.0082(8) 0.0092(7) 0.0124(8)
O18 0.0246(9) 0.0417(10) 0.0190(8) 0.0068(7) 0.0063(7) 0.0126(7)
O19 0.0254(9) 0.0444(10) 0.0210(8) 0.0082(8) 0.0092(7) 0.0124(8)
O20 0.0246(9) 0.0417(10) 0.0190(8) 0.0068(7) 0.0063(7) 0.0126(7)
O21 0.0246(9) 0.0417(10) 0.0190(8) 0.0068(7) 0.0063(7) 0.0126(7)
O22 0.0254(9) 0.0444(10) 0.0210(8) 0.0082(8) 0.0092(7) 0.0124(8)
O23 0.0246(9) 0.0417(10) 0.0190(8) 0.0068(7) 0.0063(7) 0.0126(7)
O24 0.0246(9) 0.0417(10) 0.0190(8) 0.0068(7) 0.0063(7) 0.0126(7)
O25 0.0246(9) 0.0417(10) 0.0190(8) 0.0068(7) 0.0063(7) 0.0126(7)
O26 0.0246(9) 0.0417(10) 0.0190(8) 0.0068(7) 0.0063(7) 0.0126(7)
O27 0.0254(9) 0.0444(10) 0.0210(8) 0.0082(8) 0.0092(7) 0.0124(8)
O28 0.0246(9) 0.0417(10) 0.0190(8) 0.0068(7) 0.0063(7) 0.0126(7)
O29 0.0254(9) 0.0444(10) 0.0210(8) 0.0082(8) 0.0092(7) 0.0124(8)
O30 0.0254(9) 0.0444(10) 0.0210(8) 0.0082(8) 0.0092(7) 0.0124(8)
O31 0.0254(9) 0.0444(10) 0.0210(8) 0.0082(8) 0.0092(7) 0.0124(8)
O32 0.0254(9) 0.0444(10) 0.0210(8) 0.0082(8) 0.0092(7) 0.0124(8)
O33 0.0246(9) 0.0417(10) 0.0190(8) 0.0068(7) 0.0063(7) 0.0126(7)
O34 0.0382(14) 0.0467(15) 0.0253(13) 0.0125(11) 0.0108(11) 0.0113(12)
O35 0.0382(14) 0.0467(15) 0.0253(13) 0.0125(11) 0.0108(11) 0.0113(12)
O36 0.0246(9) 0.0417(10) 0.0190(8) 0.0068(7) 0.0063(7) 0.0126(7)
O37 0.0246(9) 0.0417(10) 0.0190(8) 0.0068(7) 0.0063(7) 0.0126(7)
O38 0.0254(9) 0.0444(10) 0.0210(8) 0.0082(8) 0.0092(7) 0.0124(8)
O39 0.0246(9) 0.0417(10) 0.0190(8) 0.0068(7) 0.0063(7) 0.0126(7)
O40 0.0246(9) 0.0417(10) 0.0190(8) 0.0068(7) 0.0063(7) 0.0126(7)
O41 0.0382(14) 0.0467(15) 0.0253(13) 0.0125(11) 0.0108(11) 0.0113(12)
O42 0.0382(14) 0.0467(15) 0.0253(13) 0.0125(11) 0.0108(11) 0.0113(12)
O43 0.0254(9) 0.0444(10) 0.0210(8) 0.0082(8) 0.0092(7) 0.0124(8)
O44 0.0254(9) 0.0444(10) 0.0210(8) 0.0082(8) 0.0092(7) 0.0124(8)
O45 0.0382(14) 0.0467(15) 0.0253(13) 0.0125(11) 0.0108(11) 0.0113(12)
O46 0.0382(14) 0.0467(15) 0.0253(13) 0.0125(11) 0.0108(11) 0.0113(12)
Ti1 0.0195(10) 0.0334(10) 0.0167(9) 0.0068(8) 0.0061(8) 0.0098(8)
Ti2 0.0219(10) 0.0383(11) 0.0176(9) 0.0111(9) 0.0120(8) 0.0121(9)
Ti3 0.0365(12) 0.0378(12) 0.0251(10) 0.0115(9) 0.0153(9) 0.0097(9)
Ti4 0.0242(11) 0.0388(12) 0.0295(11) 0.0093(9) 0.0102(9) 0.0098(9)
Ti5 0.0187(10) 0.0396(12) 0.0180(9) 0.0090(9) 0.0077(8) 0.0136(9)
Ti6 0.0179(10) 0.0385(11) 0.0139(9) 0.0113(8) 0.0108(8) 0.0134(8)
Ti7 0.0182(10) 0.0398(11) 0.0164(9) 0.0094(9) 0.0090(8) 0.0125(9)
Ti8 0.0265(11) 0.0372(11) 0.0196(10) 0.0090(9) 0.0066(8) 0.0133(9)
Ti9 0.0221(10) 0.0370(11) 0.0127(9) 0.0070(8) 0.0079(8) 0.0097(9)
Ti10 0.0340(11) 0.0436(12) 0.0178(10) 0.0028(9) 0.0067(9) 0.0153(10)
Ti11 0.0276(11) 0.0478(12) 0.0124(9) 0.0071(9) 0.0079(8) 0.0111(9)
Ti12 0.0236(11) 0.0447(12) 0.0159(9) 0.0088(9) 0.0045(8) 0.0122(9)
Ti13 0.0265(11) 0.0420(12) 0.0275(11) 0.0032(9) 0.0041(9) 0.0085(9)
Ti14 0.0401(12) 0.0410(12) 0.0259(10) 0.0019(9) 0.0041(9) 0.0124(10)
Ti15 0.0318(11) 0.0415(12) 0.0251(10) 0.0056(9) 0.0095(9) 0.0177(10)
Ti16 0.0218(10) 0.0489(12) 0.0173(9) 0.0065(9) 0.0105(8) 0.0145(9)
Ti17 0.0359(12) 0.0398(12) 0.0296(11) 0.0077(9) 0.0092(9) 0.0120(10)
C28 0.119(11) 0.201(14) 0.290(19) 0.169(14) 0.016(11) 0.053(10)
C30 0.119(11) 0.201(14) 0.290(19) 0.169(14) 0.016(11) 0.053(10)
C29 0.119(11) 0.201(14) 0.290(19) 0.169(14) 0.016(11) 0.053(10)

loop_
_atom_type_symbol
_atom_type_description
_atom_type_scat_dispersion_real
_atom_type_scat_dispersion_imag
_atom_type_scat_source
C C 0.0033 0.0016 'International Tables Vol C Tables 4.2.6.8 and 6.1.1.4'
H H 0.0000 0.0000 'International Tables Vol C Tables 4.2.6.8 and 6.1.1.4'
N N 0.0061 0.0033 'International Tables Vol C Tables 4.2.6.8 and 6.1.1.4'
O O 0.0106 0.0060 'International Tables Vol C Tables 4.2.6.8 and 6.1.1.4'
Ti Ti 0.2776 0.4457 'International Tables Vol C Tables 4.2.6.8 and 6.1.1.4'

loop_
_geom_angle_atom_site_label_1
_geom_angle_atom_site_label_2
_geom_angle_atom_site_label_3
_geom_angle
_geom_angle_site_symmetry_1
_geom_angle_site_symmetry_3
O12 C1 O13 118.9(9) . .
O12 C1 C2 118.9(10) . .
O13 C1 C2 122.0(10) . .
O12 C1 Ti3 59.5(5) . .
O13 C1 Ti3 59.4(5) . .
C2 C1 Ti3 175.1(8) . .
C3 C2 C7 120.6(12) . .
C3 C2 C1 120.3(12) . .
C7 C2 C1 119.0(11) . .
C2 C3 C4 118.9(13) . .
C5 C4 C3 119.6(13) . .
C4 C5 C6 119.8(13) . .
C4 C5 N1 117.6(15) . .
C6 C5 N1 122.4(15) . .
C7 C6 C5 121.5(14) . .
C6 C7 C2 119.4(13) . .
C12 C10 O15 108.3(18) . .
C12 C10 C11 110.1(19) . .
O15 C10 C11 112.4(19) . .
O14 C14 C15 108.2(8) . .
O14 C14 C13 110.4(8) . .
C15 C14 C13 114.4(9) . .
O19 C16 C18 110.8(7) . .
O19 C16 C17 110.7(7) . .
C18 C16 C17 111.1(8) . .
O17 C19 C21 111.5(8) . .
O17 C19 C20 110.5(8) . .
C21 C19 C20 116.5(9) . .
C23 C22 O22 113.8(9) . .
C23 C22 C24 119.4(10) . .
O22 C22 C24 108.5(10) . .
O23 C25 C26 109.3(7) . .
O23 C25 C27 109.5(7) . .
C26 C25 C27 111.7(7) . .
C33 C31 O28 114.3(10) . .
C33 C31 C32 122.2(11) . .
O28 C31 C32 111.8(10) . .
C35 C34 O33 106.7(14) . .
C35 C34 C36 103.8(16) . .
O33 C34 C36 109.1(12) . .
O35 C37 O34 118.7(8) . .
O35 C37 C38 123.2(9) . .
O34 C37 C38 118.1(10) . .
O35 C37 Ti11 59.8(5) . .
O34 C37 Ti11 59.1(5) . .
C38 C37 Ti11 176.1(7) . .
C39 C38 C43 120.7(9) . .
C39 C38 C37 120.8(9) . .
C43 C38 C37 118.5(10) . .
C40 C39 C38 118.9(10) . .
C39 C40 C41 122.5(10) . .
C42 C41 N2 122.4(10) . .
C42 C41 C40 117.8(10) . .
N2 C41 C40 119.7(10) . .
C41 C42 C43 120.7(10) . .
C38 C43 C42 119.0(10) . .
C48 C46 C47 129.2(14) . .
C48 C46 O36 117.8(13) . .
C47 C46 O36 112.4(12) . .
O38 C49 C51 109.9(9) . .
O38 C49 C50 107.5(10) . .
C51 C49 C50 105.4(11) . .
O42 C52 O41 117.3(9) . .
O42 C52 C53 122.7(9) . .
O41 C52 C53 119.9(9) . .
O42 C52 Ti14 58.6(5) . .
O41 C52 Ti14 58.9(5) . .
C53 C52 Ti14 175.0(8) . .
C54 C53 C58 115.7(10) . .
C54 C53 C52 124.9(10) . .
C58 C53 C52 119.2(10) . .
C53 C54 C55 124.4(11) . .
C56 C55 C54 121.1(12) . .
C55 C56 N3 123.9(14) . .
C55 C56 C57 116.8(12) . .
N3 C56 C57 119.2(14) . .
C58 C57 C56 121.7(13) . .
C53 C58 C57 120.2(12) . .
C62 C61 O43 116.2(16) . .
C62 C61 C63 130.6(16) . .
O43 C61 C63 113.2(14) . .
O44 C64 C65 109.8(8) . .
O44 C64 C66 112.3(8) . .
C65 C64 C66 120.6(10) . .
O45 C67 C69 108.1(8) . .
O45 C67 C68 110.5(8) . .
C69 C67 C68 112.0(9) . .
C71 C70 C72 139(2) . .
C71 C70 O46 109.5(17) . .
C72 C70 O46 110.6(19) . .
C5 N1 C8 120.7(16) . .
C5 N1 C9 118.4(15) . .
C8 N1 C9 120.3(13) . .
C41 N2 C44 121.3(10) . .
C41 N2 C45 117.1(10) . .
C44 N2 C45 121.0(10) . .
C56 N3 C59 118.9(13) . .
C56 N3 C60 122.2(13) . .
C59 N3 C60 118.3(12) . .
Ti1 O1 Ti2 119.7(3) . .
Ti1 O1 Ti7 118.6(3) . .
Ti2 O1 Ti7 99.2(2) . .
Ti1 O1 Ti8 119.9(3) . .
Ti2 O1 Ti8 97.8(2) . .
Ti7 O1 Ti8 96.9(2) . .
Ti1 O2 Ti12 120.5(3) . .
Ti1 O2 Ti9 121.1(3) . .
Ti12 O2 Ti9 97.5(2) . .
Ti1 O2 Ti5 117.9(3) . .
Ti12 O2 Ti5 96.9(2) . .
Ti9 O2 Ti5 97.8(2) . .
Ti1 O3 Ti4 119.9(3) . .
Ti1 O3 Ti13 119.8(3) . .
Ti4 O3 Ti13 96.5(2) . .
Ti1 O3 Ti17 122.6(3) . .
Ti4 O3 Ti17 95.7(2) . .
Ti13 O3 Ti17 96.3(2) . .
Ti1 O4 Ti16 121.0(3) . .
Ti1 O4 Ti10 122.0(3) . .
Ti16 O4 Ti10 96.7(2) . .
Ti1 O4 Ti15 118.4(3) . .
Ti16 O4 Ti15 96.1(2) . .
Ti10 O4 Ti15 96.8(2) . .
Ti2 O5 Ti6 107.3(3) . 2_666
Ti3 O6 Ti2 98.7(3) . .
Ti3 O6 Ti8 99.3(3) . .
Ti2 O6 Ti8 109.2(3) . .
Ti3 O7 Ti2 100.1(3) . .
Ti3 O7 Ti4 102.3(3) . .
Ti2 O7 Ti4 144.5(3) . .
Ti5 O8 Ti2 144.8(3) . .
Ti5 O8 Ti6 102.7(3) . .
Ti2 O8 Ti6 104.2(3) . .
Ti6 O9 Ti2 92.8(2) 2_666 .
Ti6 O9 Ti6 99.4(2) 2_666 .
Ti2 O9 Ti6 96.9(2) . .
Ti6 O9 Ti7 155.0(3) 2_666 .
Ti2 O9 Ti7 105.1(3) . .
Ti6 O9 Ti7 95.7(2) . .
Ti3 O10 Ti17 100.9(3) . .
Ti3 O10 Ti8 101.8(3) . .
Ti17 O10 Ti8 148.0(3) . .
Ti17 O11 Ti3 99.4(3) . .
Ti17 O11 Ti4 111.5(3) . .
Ti3 O11 Ti4 98.0(3) . .
C1 O12 Ti3 89.2(6) . .
C1 O12 O13 30.6(5) . .
Ti3 O12 O13 58.6(2) . .
C1 O13 Ti3 89.2(6) . .
C1 O13 O12 30.5(5) . .
Ti3 O13 O12 58.7(2) . .
C14 O14 Ti4 120.5(5) . .
C14 O14 Ti13 126.2(5) . .
Ti4 O14 Ti13 109.5(3) . .
C10 O15 Ti4 147.7(10) . .
Ti5 O16 Ti4 151.5(3) . .
C19 O17 Ti12 128.9(5) . .
C19 O17 Ti5 120.9(5) . .
Ti12 O17 Ti5 110.0(3) . .
Ti6 O18 Ti9 98.3(3) . .
Ti6 O18 Ti5 99.7(3) . .
Ti9 O18 Ti5 108.7(3) . .
C16 O19 Ti5 148.7(6) . .
Ti6 O20 Ti7 107.8(3) . .
Ti6 O20 Ti9 98.4(3) . .
Ti7 O20 Ti9 150.8(3) . .
Ti7 O21 Ti16 149.5(3) . .
C22 O22 Ti7 130.0(7) . .
C25 O23 Ti7 119.7(5) . .
C25 O23 Ti8 128.2(5) . .
Ti7 O23 Ti8 111.7(3) . .
Ti8 O24 Ti15 150.5(3) . .
C28 O25 Ti8 149.8(7) . .
Ti11 O26 Ti9 100.3(3) . .
Ti11 O26 Ti16 102.9(3) . .
Ti9 O26 Ti16 146.9(3) . .
Ti11 O27 Ti9 99.3(3) . .
Ti11 O27 Ti12 97.4(3) . .
Ti9 O27 Ti12 109.3(3) . .
C31 O28 Ti9 158.7(6) . .
Ti10 O29 Ti11 98.6(3) . .
Ti10 O29 Ti16 111.8(3) . .
Ti11 O29 Ti16 98.3(2) . .
Ti11 O30 Ti10 100.2(3) . .
Ti11 O30 Ti12 103.3(3) . .
Ti10 O30 Ti12 147.7(3) . .
Ti14 O31 Ti13 103.5(3) . .
Ti14 O31 Ti10 99.6(3) . .
Ti13 O31 Ti10 148.1(3) . .
Ti14 O32 Ti10 99.9(3) . .
Ti14 O32 Ti15 97.3(2) . .
Ti10 O32 Ti15 111.9(3) . .
C34 O33 Ti10 162.4(8) . .
C37 O34 Ti11 88.6(6) . .
C37 O34 O35 30.0(5) . .
Ti11 O34 O35 58.7(2) . .
C37 O35 Ti11 89.2(5) . .
C37 O35 O34 31.3(5) . .
Ti11 O35 O34 58.0(2) . .
C46 O36 Ti12 134.7(8) . .
Ti12 O37 Ti13 151.3(3) . .
C49 O38 Ti13 152.1(6) . .
Ti14 O39 Ti17 99.2(3) . .
Ti14 O39 Ti13 97.8(3) . .
Ti17 O39 Ti13 112.0(3) . .
Ti14 O40 Ti17 100.3(3) . .
Ti14 O40 Ti15 102.6(3) . .
Ti17 O40 Ti15 147.7(3) . .
C52 O41 Ti14 89.3(5) . .
C52 O41 O42 31.1(5) . .
Ti14 O41 O42 58.3(2) . .
C52 O42 Ti14 90.2(6) . .
C52 O42 O41 31.6(5) . .
Ti14 O42 O41 58.6(2) . .
C61 O43 Ti15 139.5(9) . .
C64 O44 Ti15 122.7(6) . .
C64 O44 Ti16 126.5(6) . .
Ti15 O44 Ti16 110.9(3) . .
C67 O45 Ti16 147.3(6) . .
C70 O46 Ti17 159.7(10) . .
O3 Ti1 O2 107.4(3) . .
O3 Ti1 O4 110.7(3) . .
O2 Ti1 O4 109.6(3) . .
O3 Ti1 O1 110.6(3) . .
O2 Ti1 O1 111.8(3) . .
O4 Ti1 O1 106.8(3) . .
O5 Ti2 O7 111.3(3) . .
O5 Ti2 O8 102.2(3) . .
O7 Ti2 O8 87.2(2) . .
O5 Ti2 O6 95.5(3) . .
O7 Ti2 O6 78.5(2) . .
O8 Ti2 O6 160.4(2) . .
O5 Ti2 O9 81.2(3) . .
O7 Ti2 O9 164.0(2) . .
O8 Ti2 O9 80.3(2) . .
O6 Ti2 O9 111.0(2) . .
O5 Ti2 O1 154.3(3) . .
O7 Ti2 O1 91.6(2) . .
O8 Ti2 O1 90.0(2) . .
O6 Ti2 O1 77.2(2) . .
O9 Ti2 O1 78.7(2) . .
O5 Ti2 Ti3 108.4(2) . .
O7 Ti2 Ti3 39.34(17) . .
O8 Ti2 Ti3 124.92(18) . .
O6 Ti2 Ti3 39.24(17) . .
O9 Ti2 Ti3 147.99(18) . .
O1 Ti2 Ti3 81.65(17) . .
O5 Ti2 Ti6 38.1(2) . 2_666
O7 Ti2 Ti6 146.64(18) . 2_666
O8 Ti2 Ti6 88.42(18) . 2_666
O6 Ti2 Ti6 110.85(17) . 2_666
O9 Ti2 Ti6 43.47(15) . 2_666
O1 Ti2 Ti6 121.48(17) . 2_666
Ti3 Ti2 Ti6 141.20(7) . 2_666
O5 Ti2 Ti6 93.8(2) . .
O7 Ti2 Ti6 124.51(18) . .
O8 Ti2 Ti6 38.24(17) . .
O6 Ti2 Ti6 149.33(18) . .
O9 Ti2 Ti6 42.05(16) . .
O1 Ti2 Ti6 81.83(16) . .
Ti3 Ti2 Ti6 156.21(7) . .
Ti6 Ti2 Ti6 62.57(6) 2_666 .
O5 Ti2 Ti8 123.7(2) . .
O7 Ti2 Ti8 89.35(17) . .
O8 Ti2 Ti8 131.74(17) . .
O6 Ti2 Ti8 36.09(16) . .
O9 Ti2 Ti8 91.71(17) . .
O1 Ti2 Ti8 41.95(15) . .
Ti3 Ti2 Ti8 57.23(5) . .
Ti6 Ti2 Ti8 117.51(6) 2_666 .
Ti6 Ti2 Ti8 117.14(6) . .
O5 Ti2 Ti7 116.1(2) . .
O7 Ti2 Ti7 132.24(17) . .
O8 Ti2 Ti7 88.23(17) . .
O6 Ti2 Ti7 91.52(17) . .
O9 Ti2 Ti7 38.29(16) . .
O1 Ti2 Ti7 40.89(16) . .
Ti3 Ti2 Ti7 115.84(7) . .
Ti6 Ti2 Ti7 80.60(6) 2_666 .
Ti6 Ti2 Ti7 58.27(5) . .
Ti8 Ti2 Ti7 60.08(5) . .
O6 Ti3 O7 82.6(3) . .
O6 Ti3 O10 82.6(2) . .
O7 Ti3 O10 111.5(2) . .
O6 Ti3 O11 150.8(3) . .
O7 Ti3 O11 81.9(2) . .
O10 Ti3 O11 80.3(2) . .
O6 Ti3 O13 104.8(3) . .
O7 Ti3 O13 152.5(3) . .
O10 Ti3 O13 95.8(3) . .
O11 Ti3 O13 100.3(2) . .
O6 Ti3 O12 103.2(2) . .
O7 Ti3 O12 89.9(3) . .
O10 Ti3 O12 158.4(3) . .
O11 Ti3 O12 101.4(2) . .
O13 Ti3 O12 62.7(2) . .
O6 Ti3 C1 106.9(3) . .
O7 Ti3 C1 121.2(3) . .
O10 Ti3 C1 127.2(3) . .
O11 Ti3 C1 102.3(3) . .
O13 Ti3 C1 31.4(3) . .
O12 Ti3 C1 31.3(3) . .
O6 Ti3 Ti2 42.08(18) . .
O7 Ti3 Ti2 40.59(18) . .
O10 Ti3 Ti2 98.21(19) . .
O11 Ti3 Ti2 117.93(18) . .
O13 Ti3 Ti2 140.87(18) . .
O12 Ti3 Ti2 99.78(19) . .
C1 Ti3 Ti2 123.9(3) . .
O6 Ti3 Ti17 119.58(18) . .
O7 Ti3 Ti17 98.90(17) . .
O10 Ti3 Ti17 40.40(17) . .
O11 Ti3 Ti17 39.92(16) . .
O13 Ti3 Ti17 100.06(18) . .
O12 Ti3 Ti17 137.04(18) . .
C1 Ti3 Ti17 121.7(3) . .
Ti2 Ti3 Ti17 114.16(7) . .
O6 Ti3 Ti8 42.57(17) . .
O7 Ti3 Ti8 99.73(18) . .
O10 Ti3 Ti8 40.00(18) . .
O11 Ti3 Ti8 116.88(17) . .
O13 Ti3 Ti8 103.42(19) . .
O12 Ti3 Ti8 141.40(17) . .
C1 Ti3 Ti8 126.8(3) . .
Ti2 Ti3 Ti8 67.52(6) . .
Ti17 Ti3 Ti8 78.52(6) . .
O6 Ti3 Ti4 118.44(19) . .
O7 Ti3 Ti4 40.05(17) . .
O10 Ti3 Ti4 97.33(17) . .
O11 Ti3 Ti4 41.87(17) . .
O13 Ti3 Ti4 136.04(19) . .
O12 Ti3 Ti4 97.98(18) . .
C1 Ti3 Ti4 119.8(3) . .
Ti2 Ti3 Ti4 77.82(6) . .
Ti17 Ti3 Ti4 66.38(6) . .
Ti8 Ti3 Ti4 113.43(7) . .
O15 Ti4 O16 104.2(3) . .
O15 Ti4 O7 96.9(2) . .
O16 Ti4 O7 89.8(2) . .
O15 Ti4 O14 95.8(3) . .
O16 Ti4 O14 95.5(2) . .
O7 Ti4 O14 164.6(2) . .
O15 Ti4 O11 95.0(3) . .
O16 Ti4 O11 158.3(3) . .
O7 Ti4 O11 77.8(2) . .
O14 Ti4 O11 92.4(2) . .
O15 Ti4 O3 166.8(3) . .
O16 Ti4 O3 87.3(2) . .
O7 Ti4 O3 89.4(2) . .
O14 Ti4 O3 76.4(2) . .
O11 Ti4 O3 75.0(2) . .
O15 Ti4 Ti3 98.31(19) . .
O16 Ti4 Ti3 125.07(19) . .
O7 Ti4 Ti3 37.63(17) . .
O14 Ti4 Ti3 131.32(18) . .
O11 Ti4 Ti3 40.16(16) . .
O3 Ti4 Ti3 79.68(15) . .
O15 Ti4 Ti17 125.9(2) . .
O16 Ti4 Ti17 129.84(19) . .
O7 Ti4 Ti17 87.47(17) . .
O14 Ti4 Ti17 77.99(17) . .
O11 Ti4 Ti17 33.27(16) . .
O3 Ti4 Ti17 42.62(16) . .
Ti3 Ti4 Ti17 56.15(5) . .
O15 Ti4 Ti13 131.1(2) . .
O16 Ti4 Ti13 85.48(18) . .
O7 Ti4 Ti13 131.44(17) . .
O14 Ti4 Ti13 35.28(16) . .
O11 Ti4 Ti13 89.49(16) . .
O3 Ti4 Ti13 42.15(14) . .
Ti3 Ti4 Ti13 115.04(7) . .
Ti17 Ti4 Ti13 60.67(5) . .
O19 Ti5 O16 100.3(3) . .
O19 Ti5 O8 103.0(2) . .
O16 Ti5 O8 92.7(3) . .
O19 Ti5 O17 94.4(2) . .
O16 Ti5 O17 99.0(3) . .
O8 Ti5 O17 156.9(2) . .
O19 Ti5 O18 100.0(3) . .
O16 Ti5 O18 158.6(2) . .
O8 Ti5 O18 76.1(2) . .
O17 Ti5 O18 86.1(2) . .
O19 Ti5 O2 166.4(2) . .
O16 Ti5 O2 87.1(2) . .
O8 Ti5 O2 87.9(2) . .
O17 Ti5 O2 73.0(2) . .
O18 Ti5 O2 74.5(2) . .
O19 Ti5 Ti6 103.92(19) . .
O16 Ti5 Ti6 129.51(19) . .
O8 Ti5 Ti6 38.98(17) . .
O17 Ti5 Ti6 122.10(18) . .
O18 Ti5 Ti6 37.18(15) . .
O2 Ti5 Ti6 79.41(16) . .
O19 Ti5 Ti12 127.79(19) . .
O16 Ti5 Ti12 84.07(18) . .
O8 Ti5 Ti12 128.89(18) . .
O17 Ti5 Ti12 34.47(16) . .
O18 Ti5 Ti12 88.83(15) . .
O2 Ti5 Ti12 41.04(15) . .
Ti6 Ti5 Ti12 112.76(6) . .
O19 Ti5 Ti9 131.1(2) . .
O16 Ti5 Ti9 127.77(19) . .
O8 Ti5 Ti9 84.70(17) . .
O17 Ti5 Ti9 72.36(17) . .
O18 Ti5 Ti9 34.35(15) . .
O2 Ti5 Ti9 40.78(16) . .
Ti6 Ti5 Ti9 54.18(5) . .
Ti12 Ti5 Ti9 59.50(5) . .
O18 Ti6 O5 103.3(3) . 2_666
O18 Ti6 O20 83.4(2) . .
O5 Ti6 O20 89.9(3) 2_666 .
O18 Ti6 O8 81.4(2) . .
O5 Ti6 O8 168.4(2) 2_666 .
O20 Ti6 O8 101.3(2) . .
O18 Ti6 O9 121.6(2) . 2_666
O5 Ti6 O9 78.1(2) 2_666 2_666
O20 Ti6 O9 154.0(2) . 2_666
O8 Ti6 O9 90.4(2) . 2_666
O18 Ti6 O9 150.2(3) . .
O5 Ti6 O9 100.6(2) 2_666 .
O20 Ti6 O9 79.1(2) . .
O8 Ti6 O9 78.6(2) . .
O9 Ti6 O9 80.6(2) 2_666 .
O18 Ti6 Ti9 42.38(17) . .
O5 Ti6 Ti9 94.00(18) 2_666 .
O20 Ti6 Ti9 41.41(16) . .
O8 Ti6 Ti9 96.51(17) . .
O9 Ti6 Ti9 160.48(18) 2_666 .
O9 Ti6 Ti9 118.60(17) . .
O18 Ti6 Ti2 121.41(19) . 2_666
O5 Ti6 Ti2 34.66(17) 2_666 2_666
O20 Ti6 Ti2 119.38(18) . 2_666
O8 Ti6 Ti2 133.98(17) . 2_666
O9 Ti6 Ti2 43.77(17) 2_666 2_666
O9 Ti6 Ti2 88.33(17) . 2_666
Ti9 Ti6 Ti2 127.87(7) . 2_666
O18 Ti6 Ti5 43.16(18) . .
O5 Ti6 Ti5 144.97(19) 2_666 .
O20 Ti6 Ti5 94.39(17) . .
O8 Ti6 Ti5 38.28(16) . .
O9 Ti6 Ti5 108.72(17) 2_666 .
O9 Ti6 Ti5 114.34(18) . .
Ti9 Ti6 Ti5 67.95(5) . .
Ti2 Ti6 Ti5 143.00(7) 2_666 .
O18 Ti6 Ti2 115.62(19) . .
O5 Ti6 Ti2 140.76(19) 2_666 .
O20 Ti6 Ti2 89.71(18) . .
O8 Ti6 Ti2 37.60(16) . .
O9 Ti6 Ti2 85.53(17) 2_666 .
O9 Ti6 Ti2 41.06(16) . .
Ti9 Ti6 Ti2 110.90(7) . .
Ti2 Ti6 Ti2 117.42(6) 2_666 .
Ti5 Ti6 Ti2 74.11(6) . .
O18 Ti6 Ti7 117.59(18) . .
O5 Ti6 Ti7 93.87(19) 2_666 .
O20 Ti6 Ti7 36.59(17) . .
O8 Ti6 Ti7 93.26(17) . .
O9 Ti6 Ti7 120.54(17) 2_666 .
O9 Ti6 Ti7 42.61(15) . .
Ti9 Ti6 Ti7 77.42(5) . .
Ti2 Ti6 Ti7 106.42(6) 2_666 .
Ti5 Ti6 Ti7 109.97(6) . .
Ti2 Ti6 Ti7 64.39(5) . .
O18 Ti6 Ti6 156.26(19) . 2_666
O5 Ti6 Ti6 89.36(18) 2_666 2_666
O20 Ti6 Ti6 117.14(18) . 2_666
O8 Ti6 Ti6 82.71(17) . 2_666
O9 Ti6 Ti6 40.93(16) 2_666 2_666
O9 Ti6 Ti6 39.71(15) . 2_666
Ti9 Ti6 Ti6 158.14(9) . 2_666
Ti2 Ti6 Ti6 60.86(6) 2_666 2_666
Ti5 Ti6 Ti6 118.78(8) . 2_666
Ti2 Ti6 Ti6 56.56(6) . 2_666
Ti7 Ti6 Ti6 80.82(6) . 2_666
O22 Ti7 O21 99.8(3) . .
O22 Ti7 O20 98.7(3) . .
O21 Ti7 O20 91.0(2) . .
O22 Ti7 O23 100.8(3) . .
O21 Ti7 O23 99.1(2) . .
O20 Ti7 O23 156.0(2) . .
O22 Ti7 O9 95.3(2) . .
O21 Ti7 O9 162.0(2) . .
O20 Ti7 O9 77.1(2) . .
O23 Ti7 O9 87.4(2) . .
O22 Ti7 O1 169.9(2) . .
O21 Ti7 O1 89.6(2) . .
O20 Ti7 O1 84.7(2) . .
O23 Ti7 O1 73.8(2) . .
O9 Ti7 O1 76.1(2) . .
O22 Ti7 Ti6 96.7(2) . .
O21 Ti7 Ti6 126.06(19) . .
O20 Ti7 Ti6 35.60(16) . .
O23 Ti7 Ti6 127.41(17) . .
O9 Ti7 Ti6 41.64(15) . .
O1 Ti7 Ti6 80.45(16) . .
O22 Ti7 Ti8 134.4(2) . .
O21 Ti7 Ti8 86.23(19) . .
O20 Ti7 Ti8 126.47(18) . .
O23 Ti7 Ti8 34.15(17) . .
O9 Ti7 Ti8 90.04(17) . .
O1 Ti7 Ti8 41.91(15) . .
Ti6 Ti7 Ti8 115.97(6) . .
O22 Ti7 Ti2 130.79(19) . .
O21 Ti7 Ti2 129.38(19) . .
O20 Ti7 Ti2 82.71(17) . .
O23 Ti7 Ti2 74.06(17) . .
O9 Ti7 Ti2 36.62(16) . .
O1 Ti7 Ti2 39.93(14) . .
Ti6 Ti7 Ti2 57.34(5) . .
Ti8 Ti7 Ti2 59.81(5) . .
O25 Ti8 O24 102.2(3) . .
O25 Ti8 O10 96.2(3) . .
O24 Ti8 O10 91.1(2) . .
O25 Ti8 O23 100.8(3) . .
O24 Ti8 O23 96.8(2) . .
O10 Ti8 O23 159.2(2) . .
O25 Ti8 O6 97.5(2) . .
O24 Ti8 O6 157.6(2) . .
O10 Ti8 O6 76.3(2) . .
O23 Ti8 O6 89.7(2) . .
O25 Ti8 O1 169.4(2) . .
O24 Ti8 O1 87.3(2) . .
O10 Ti8 O1 88.2(2) . .
O23 Ti8 O1 73.1(2) . .
O6 Ti8 O1 74.1(2) . .
O25 Ti8 Ti3 98.6(2) . .
O24 Ti8 Ti3 126.93(19) . .
O10 Ti8 Ti3 38.16(16) . .
O23 Ti8 Ti3 126.26(17) . .
O6 Ti8 Ti3 38.10(16) . .
O1 Ti8 Ti3 78.93(15) . .
O25 Ti8 Ti2 130.28(19) . .
O24 Ti8 Ti2 127.44(19) . .
O10 Ti8 Ti2 85.66(17) . .
O23 Ti8 Ti2 74.29(17) . .
O6 Ti8 Ti2 34.70(16) . .
O1 Ti8 Ti2 40.25(14) . .
Ti3 Ti8 Ti2 55.25(5) . .
O25 Ti8 Ti7 134.4(2) . .
O24 Ti8 Ti7 83.42(19) . .
O10 Ti8 Ti7 129.14(18) . .
O23 Ti8 Ti7 34.10(16) . .
O6 Ti8 Ti7 90.32(17) . .
O1 Ti8 Ti7 41.18(15) . .
Ti3 Ti8 Ti7 113.95(7) . .
Ti2 Ti8 Ti7 60.11(5) . .
O28 Ti9 O27 99.0(3) . .
O28 Ti9 O26 100.2(3) . .
O27 Ti9 O26 78.9(2) . .
O28 Ti9 O20 101.8(3) . .
O27 Ti9 O20 155.1(3) . .
O26 Ti9 O20 84.2(2) . .
O28 Ti9 O18 95.2(3) . .
O27 Ti9 O18 112.5(2) . .
O26 Ti9 O18 159.2(2) . .
O20 Ti9 O18 79.1(2) . .
O28 Ti9 O2 169.4(3) . .
O27 Ti9 O2 76.9(2) . .
O26 Ti9 O2 88.7(2) . .
O20 Ti9 O2 84.7(2) . .
O18 Ti9 O2 77.7(2) . .
O28 Ti9 Ti6 96.61(19) . .
O27 Ti9 Ti6 149.10(18) . .
O26 Ti9 Ti6 124.15(17) . .
O20 Ti9 Ti6 40.15(16) . .
O18 Ti9 Ti6 39.31(16) . .
O2 Ti9 Ti6 82.87(16) . .
O28 Ti9 Ti11 103.31(19) . .
O27 Ti9 Ti11 39.85(17) . .
O26 Ti9 Ti11 39.02(16) . .
O20 Ti9 Ti11 120.79(18) . .
O18 Ti9 Ti11 148.39(17) . .
O2 Ti9 Ti11 80.00(16) . .
Ti6 Ti9 Ti11 155.87(8) . .
O28 Ti9 Ti12 132.60(19) . .
O27 Ti9 Ti12 36.80(17) . .
O26 Ti9 Ti12 88.46(17) . .
O20 Ti9 Ti12 125.50(19) . .
O18 Ti9 Ti12 91.29(17) . .
O2 Ti9 Ti12 41.12(15) . .
Ti6 Ti9 Ti12 116.65(6) . .
Ti11 Ti9 Ti12 57.36(5) . .
O28 Ti9 Ti5 130.0(2) . .
O27 Ti9 Ti5 91.93(17) . .
O26 Ti9 Ti5 129.73(19) . .
O20 Ti9 Ti5 84.98(17) . .
O18 Ti9 Ti5 36.90(17) . .
O2 Ti9 Ti5 41.43(16) . .
Ti6 Ti9 Ti5 57.88(5) . .
Ti11 Ti9 Ti5 115.36(7) . .
Ti12 Ti9 Ti5 59.76(5) . .
O33 Ti10 O29 97.6(3) . .
O33 Ti10 O32 98.0(3) . .
O29 Ti10 O32 111.4(2) . .
O33 Ti10 O30 101.5(2) . .
O29 Ti10 O30 79.2(2) . .
O32 Ti10 O30 156.3(2) . .
O33 Ti10 O31 101.4(3) . .
O29 Ti10 O31 156.9(2) . .
O32 Ti10 O31 79.0(2) . .
O30 Ti10 O31 84.1(2) . .
O33 Ti10 O4 168.2(2) . .
O29 Ti10 O4 75.6(2) . .
O32 Ti10 O4 76.2(2) . .
O30 Ti10 O4 86.8(2) . .
O31 Ti10 O4 87.6(2) . .
O33 Ti10 Ti11 101.7(2) . .
O29 Ti10 Ti11 40.74(17) . .
O32 Ti10 Ti11 147.65(19) . .
O30 Ti10 Ti11 38.50(17) . .
O31 Ti10 Ti11 121.21(18) . .
O4 Ti10 Ti11 79.57(16) . .
O33 Ti10 Ti14 102.0(2) . .
O29 Ti10 Ti14 147.07(18) . .
O32 Ti10 Ti14 39.92(17) . .
O30 Ti10 Ti14 121.61(18) . .
O31 Ti10 Ti14 39.09(17) . .
O4 Ti10 Ti14 80.21(16) . .
Ti11 Ti10 Ti14 152.30(7) . .
O33 Ti10 Ti16 129.8(2) . .
O29 Ti10 Ti16 35.30(16) . .
O32 Ti10 Ti16 90.15(18) . .
O30 Ti10 Ti16 87.62(17) . .
O31 Ti10 Ti16 128.75(17) . .
O4 Ti10 Ti16 41.36(15) . .
Ti11 Ti10 Ti16 57.56(5) . .
Ti14 Ti10 Ti16 114.77(7) . .
O33 Ti10 Ti15 130.4(2) . .
O29 Ti10 Ti15 90.36(17) . .
O32 Ti10 Ti15 35.43(17) . .
O30 Ti10 Ti15 128.04(17) . .
O31 Ti10 Ti15 87.39(17) . .
O4 Ti10 Ti15 41.64(15) . .
Ti11 Ti10 Ti15 115.11(7) . .
Ti14 Ti10 Ti15 56.83(5) . .
Ti16 Ti10 Ti15 59.50(5) . .
O30 Ti11 O26 111.0(3) . .
O30 Ti11 O27 83.5(3) . .
O26 Ti11 O27 81.5(2) . .
O30 Ti11 O29 82.0(3) . .
O26 Ti11 O29 81.9(2) . .
O27 Ti11 O29 152.4(2) . .
O30 Ti11 O34 154.6(2) . .
O26 Ti11 O34 94.4(3) . .
O27 Ti11 O34 102.0(3) . .
O29 Ti11 O34 101.2(2) . .
O30 Ti11 O35 91.3(3) . .
O26 Ti11 O35 157.4(3) . .
O27 Ti11 O35 105.5(2) . .
O29 Ti11 O35 98.2(2) . .
O34 Ti11 O35 63.3(2) . .
O30 Ti11 C37 122.3(3) . .
O26 Ti11 C37 126.5(3) . .
O27 Ti11 C37 107.6(3) . .
O29 Ti11 C37 100.0(3) . .
O34 Ti11 C37 32.4(3) . .
O35 Ti11 C37 31.0(3) . .
O30 Ti11 Ti10 41.35(18) . .
O26 Ti11 Ti10 98.99(19) . .
O27 Ti11 Ti10 121.50(19) . .
O29 Ti11 Ti10 40.68(17) . .
O34 Ti11 Ti10 135.86(18) . .
O35 Ti11 Ti10 95.45(19) . .
C37 Ti11 Ti10 117.0(3) . .
O30 Ti11 Ti9 98.57(18) . .
O26 Ti11 Ti9 40.71(17) . .
O27 Ti11 Ti9 40.82(17) . .
O29 Ti11 Ti9 119.10(17) . .
O34 Ti11 Ti9 101.60(18) . .
O35 Ti11 Ti9 142.32(19) . .
C37 Ti11 Ti9 127.1(3) . .
Ti10 Ti11 Ti9 115.82(7) . .
O30 Ti11 Ti12 39.92(18) . .
O26 Ti11 Ti12 98.75(18) . .
O27 Ti11 Ti12 43.58(18) . .
O29 Ti11 Ti12 118.39(19) . .
O34 Ti11 Ti12 139.56(18) . .
O35 Ti11 Ti12 100.94(19) . .
C37 Ti11 Ti12 124.5(2) . .
Ti10 Ti11 Ti12 79.41(6) . .
Ti9 Ti11 Ti12 67.27(5) . .
O30 Ti11 Ti16 98.65(19) . .
O26 Ti11 Ti16 39.62(17) . .
O27 Ti11 Ti16 117.96(18) . .
O29 Ti11 Ti16 42.33(16) . .
O34 Ti11 Ti16 100.45(18) . .
O35 Ti11 Ti16 136.17(18) . .
C37 Ti11 Ti16 121.3(2) . .
Ti10 Ti11 Ti16 67.38(6) . .
Ti9 Ti11 Ti16 78.26(6) . .
Ti12 Ti11 Ti16 113.94(7) . .
O37 Ti12 O36 101.3(3) . .
O37 Ti12 O30 90.0(3) . .
O36 Ti12 O30 97.4(2) . .
O37 Ti12 O17 101.2(3) . .
O36 Ti12 O17 98.0(3) . .
O30 Ti12 O17 158.8(2) . .
O37 Ti12 O27 158.6(2) . .
O36 Ti12 O27 96.5(3) . .
O30 Ti12 O27 75.8(2) . .
O17 Ti12 O27 88.1(2) . .
O37 Ti12 O2 89.2(2) . .
O36 Ti12 O2 168.4(3) . .
O30 Ti12 O2 87.4(2) . .
O17 Ti12 O2 74.9(2) . .
O27 Ti12 O2 74.4(2) . .
O37 Ti12 Ti11 125.05(19) . .
O36 Ti12 Ti11 98.89(19) . .
O30 Ti12 Ti11 36.81(17) . .
O17 Ti12 Ti11 125.74(18) . .
O27 Ti12 Ti11 38.99(16) . .
O2 Ti12 Ti11 78.62(16) . .
O37 Ti12 Ti9 130.54(19) . .
O36 Ti12 Ti9 128.2(2) . .
O30 Ti12 Ti9 85.17(17) . .
O17 Ti12 Ti9 73.88(17) . .
O27 Ti12 Ti9 33.90(15) . .
O2 Ti12 Ti9 41.43(16) . .
Ti11 Ti12 Ti9 55.37(5) . .
O37 Ti12 Ti5 86.43(18) . .
O36 Ti12 Ti5 132.92(19) . .
O30 Ti12 Ti5 129.25(17) . .
O17 Ti12 Ti5 35.55(16) . .
O27 Ti12 Ti5 90.28(16) . .
O2 Ti12 Ti5 42.03(16) . .
Ti11 Ti12 Ti5 114.38(6) . .
Ti9 Ti12 Ti5 60.73(5) . .
O38 Ti13 O37 102.6(3) . .
O38 Ti13 O31 95.7(2) . .
O37 Ti13 O31 90.7(3) . .
O38 Ti13 O14 99.6(2) . .
O37 Ti13 O14 95.3(2) . .
O31 Ti13 O14 161.9(2) . .
O38 Ti13 O39 96.6(3) . .
O37 Ti13 O39 158.1(3) . .
O31 Ti13 O39 77.1(2) . .
O14 Ti13 O39 91.5(2) . .
O38 Ti13 O3 168.9(3) . .
O37 Ti13 O3 87.9(2) . .
O31 Ti13 O3 87.7(2) . .
O14 Ti13 O3 75.6(2) . .
O39 Ti13 O3 73.8(2) . .
O38 Ti13 Ti14 97.8(2) . .
O37 Ti13 Ti14 126.13(19) . .
O31 Ti13 Ti14 37.61(17) . .
O14 Ti13 Ti14 129.56(18) . .
O39 Ti13 Ti14 39.45(16) . .
O3 Ti13 Ti14 78.43(15) . .
O38 Ti13 Ti4 134.8(2) . .
O37 Ti13 Ti4 85.70(18) . .
O31 Ti13 Ti4 128.92(18) . .
O14 Ti13 Ti4 35.23(16) . .
O39 Ti13 Ti4 88.05(16) . .
O3 Ti13 Ti4 41.35(14) . .
Ti14 Ti13 Ti4 112.91(7) . .
O38 Ti13 Ti17 127.6(2) . .
O37 Ti13 Ti17 129.72(19) . .
O31 Ti13 Ti17 86.13(17) . .
O14 Ti13 Ti17 76.90(17) . .
O39 Ti13 Ti17 32.84(15) . .
O3 Ti13 Ti17 41.89(15) . .
Ti14 Ti13 Ti17 55.29(5) . .
Ti4 Ti13 Ti17 59.40(5) . .
O40 Ti14 O31 111.0(3) . .
O40 Ti14 O32 83.2(2) . .
O31 Ti14 O32 81.4(2) . .
O40 Ti14 O39 81.6(2) . .
O31 Ti14 O39 81.6(2) . .
O32 Ti14 O39 151.4(3) . .
O40 Ti14 O42 92.1(3) . .
O31 Ti14 O42 156.7(3) . .
O32 Ti14 O42 98.7(3) . .
O39 Ti14 O42 105.9(3) . .
O40 Ti14 O41 155.1(3) . .
O31 Ti14 O41 93.9(3) . .
O32 Ti14 O41 100.9(2) . .
O39 Ti14 O41 103.1(2) . .
O42 Ti14 O41 63.1(2) . .
O40 Ti14 C52 123.4(3) . .
O31 Ti14 C52 125.5(3) . .
O32 Ti14 C52 100.3(3) . .
O39 Ti14 C52 108.3(3) . .
O42 Ti14 C52 31.3(3) . .
O41 Ti14 C52 31.8(3) . .
O40 Ti14 Ti17 41.04(18) . .
O31 Ti14 Ti17 98.58(18) . .
O32 Ti14 Ti17 120.61(18) . .
O39 Ti14 Ti17 40.55(16) . .
O42 Ti14 Ti17 101.24(18) . .
O41 Ti14 Ti17 137.92(19) . .
C52 Ti14 Ti17 124.1(3) . .
O40 Ti14 Ti10 99.5(2) . .
O31 Ti14 Ti10 41.26(18) . .
O32 Ti14 Ti10 40.20(17) . .
O39 Ti14 Ti10 119.65(19) . .
O42 Ti14 Ti10 134.05(18) . .
O41 Ti14 Ti10 99.17(18) . .
C52 Ti14 Ti10 119.3(3) . .
Ti17 Ti14 Ti10 116.51(7) . .
O40 Ti14 Ti15 39.89(18) . .
O31 Ti14 Ti15 98.90(19) . .
O32 Ti14 Ti15 43.27(16) . .
O39 Ti14 Ti15 117.88(18) . .
O42 Ti14 Ti15 96.79(19) . .
O41 Ti14 Ti15 138.30(19) . .
C52 Ti14 Ti15 119.5(2) . .
Ti17 Ti14 Ti15 79.00(6) . .
Ti10 Ti14 Ti15 67.82(6) . .
O40 Ti14 Ti13 98.86(18) . .
O31 Ti14 Ti13 38.87(17) . .
O32 Ti14 Ti13 117.09(19) . .
O39 Ti14 Ti13 42.76(17) . .
O42 Ti14 Ti13 143.52(19) . .
O41 Ti14 Ti13 100.91(19) . .
C52 Ti14 Ti13 126.6(2) . .
Ti17 Ti14 Ti13 67.74(6) . .
Ti10 Ti14 Ti13 78.36(6) . .
Ti15 Ti14 Ti13 113.83(7) . .
O43 Ti15 O24 100.7(3) . .
O43 Ti15 O40 96.8(3) . .
O24 Ti15 O40 90.7(2) . .
O43 Ti15 O44 98.2(3) . .
O24 Ti15 O44 99.1(3) . .
O40 Ti15 O44 160.2(2) . .
O43 Ti15 O32 98.1(2) . .
O24 Ti15 O32 158.6(2) . .
O40 Ti15 O32 76.9(2) . .
O44 Ti15 O32 88.3(2) . .
O43 Ti15 O4 168.7(2) . .
O24 Ti15 O4 89.1(2) . .
O40 Ti15 O4 88.6(2) . .
O44 Ti15 O4 74.5(2) . .
O32 Ti15 O4 73.4(2) . .
O43 Ti15 Ti14 99.3(2) . .
O24 Ti15 Ti14 126.2(2) . .
O40 Ti15 Ti14 37.48(16) . .
O44 Ti15 Ti14 126.53(17) . .
O32 Ti15 Ti14 39.42(16) . .
O4 Ti15 Ti14 79.00(15) . .
O43 Ti15 Ti16 132.6(2) . .
O24 Ti15 Ti16 86.7(2) . .
O40 Ti15 Ti16 130.14(18) . .
O44 Ti15 Ti16 34.69(17) . .
O32 Ti15 Ti16 88.16(17) . .
O4 Ti15 Ti16 41.65(15) . .
Ti14 Ti15 Ti16 113.76(7) . .
O43 Ti15 Ti10 128.70(19) . .
O24 Ti15 Ti10 130.54(19) . .
O40 Ti15 Ti10 86.07(17) . .
O44 Ti15 Ti10 74.47(17) . .
O32 Ti15 Ti10 32.69(16) . .
O4 Ti15 Ti10 41.58(14) . .
Ti14 Ti15 Ti10 55.35(5) . .
Ti16 Ti15 Ti10 59.94(5) . .
O45 Ti16 O21 102.9(3) . .
O45 Ti16 O26 96.8(3) . .
O21 Ti16 O26 92.0(2) . .
O45 Ti16 O44 99.3(3) . .
O21 Ti16 O44 95.9(2) . .
O26 Ti16 O44 160.0(2) . .
O45 Ti16 O29 96.9(3) . .
O21 Ti16 O29 158.3(2) . .
O26 Ti16 O29 76.8(2) . .
O44 Ti16 O29 89.4(2) . .
O45 Ti16 O4 168.9(2) . .
O21 Ti16 O4 87.3(2) . .
O26 Ti16 O4 87.3(2) . .
O44 Ti16 O4 74.8(2) . .
O29 Ti16 O4 73.8(2) . .
O45 Ti16 Ti11 99.0(2) . .
O21 Ti16 Ti11 127.01(19) . .
O26 Ti16 Ti11 37.45(16) . .
O44 Ti16 Ti11 127.25(17) . .
O29 Ti16 Ti11 39.38(16) . .
O4 Ti16 Ti11 77.96(15) . .
O45 Ti16 Ti15 133.5(2) . .
O21 Ti16 Ti15 83.52(19) . .
O26 Ti16 Ti15 129.38(18) . .
O44 Ti16 Ti15 34.45(16) . .
O29 Ti16 Ti15 89.29(18) . .
O4 Ti16 Ti15 42.26(15) . .
Ti11 Ti16 Ti15 113.74(7) . .
O45 Ti16 Ti10 127.8(2) . .
O21 Ti16 Ti10 129.2(2) . .
O26 Ti16 Ti10 85.92(17) . .
O44 Ti16 Ti10 74.86(17) . .
O29 Ti16 Ti10 32.95(17) . .
O4 Ti16 Ti10 41.90(14) . .
Ti11 Ti16 Ti10 55.07(5) . .
Ti15 Ti16 Ti10 60.56(5) . .
O46 Ti17 O11 98.1(3) . .
O46 Ti17 O39 97.7(3) . .
O11 Ti17 O39 111.8(2) . .
O46 Ti17 O10 101.0(3) . .
O11 Ti17 O10 79.4(2) . .
O39 Ti17 O10 156.6(3) . .
O46 Ti17 O40 101.3(3) . .
O11 Ti17 O40 156.4(3) . .
O39 Ti17 O40 78.9(2) . .
O10 Ti17 O40 83.8(2) . .
O46 Ti17 O3 168.5(3) . .
O11 Ti17 O3 76.0(2) . .
O39 Ti17 O3 75.9(2) . .
O10 Ti17 O3 87.7(2) . .
O40 Ti17 O3 87.0(2) . .
O46 Ti17 Ti14 101.7(2) . .
O11 Ti17 Ti14 147.44(18) . .
O39 Ti17 Ti14 40.20(17) . .
O10 Ti17 Ti14 121.09(18) . .
O40 Ti17 Ti14 38.68(16) . .
O3 Ti17 Ti14 79.68(15) . .
O46 Ti17 Ti3 101.9(2) . .
O11 Ti17 Ti3 40.72(17) . .
O39 Ti17 Ti3 148.01(18) . .
O10 Ti17 Ti3 38.71(16) . .
O40 Ti17 Ti3 120.90(18) . .
O3 Ti17 Ti3 80.15(15) . .
Ti14 Ti17 Ti3 151.93(8) . .
O46 Ti17 Ti4 130.3(2) . .
O11 Ti17 Ti4 35.25(17) . .
O39 Ti17 Ti4 90.59(18) . .
O10 Ti17 Ti4 87.97(17) . .
O40 Ti17 Ti4 128.34(19) . .
O3 Ti17 Ti4 41.71(14) . .
Ti14 Ti17 Ti4 115.05(7) . .
Ti3 Ti17 Ti4 57.48(5) . .
O46 Ti17 Ti13 129.8(2) . .
O11 Ti17 Ti13 90.53(18) . .
O39 Ti17 Ti13 35.13(17) . .
O10 Ti17 Ti13 129.17(18) . .
O40 Ti17 Ti13 87.34(17) . .
O3 Ti17 Ti13 41.79(14) . .
Ti14 Ti17 Ti13 56.97(5) . .
Ti3 Ti17 Ti13 115.61(7) . .
Ti4 Ti17 Ti13 59.93(5) . .
C30 C28 C29 115.1(10) . .
C30 C28 O25 102.8(16) . .
C29 C28 O25 103.8(14) . .

loop_
_geom_bond_atom_site_label_1
_geom_bond_atom_site_label_2
_geom_bond_distance
_geom_bond_site_symmetry_2
C1 O12 1.256(11) .
C1 O13 1.259(11) .
C1 C2 1.497(15) .
C1 Ti3 2.417(11) .
C2 C3 1.362(15) .
C2 C7 1.408(15) .
C3 C4 1.435(15) .
C4 C5 1.356(17) .
C5 C6 1.396(17) .
C5 N1 1.406(16) .
C6 C7 1.345(14) .
C8 N1 1.436(18) .
C9 N1 1.541(19) .
C10 C12 1.41(2) .
C10 O15 1.42(2) .
C10 C11 1.43(2) .
C13 C14 1.518(13) .
C14 O14 1.444(10) .
C14 C15 1.493(13) .
C16 O19 1.443(10) .
C16 C18 1.512(12) .
C16 C17 1.515(12) .
C19 O17 1.447(10) .
C19 C21 1.477(12) .
C19 C20 1.501(12) .
C22 C23 1.363(14) .
C22 O22 1.453(12) .
C22 C24 1.513(14) .
C25 O23 1.464(10) .
C25 C26 1.525(11) .
C25 C27 1.543(11) .
C31 C33 1.406(15) .
C31 O28 1.411(11) .
C31 C32 1.484(14) .
C34 C35 1.42(2) .
C34 O33 1.461(15) .
C34 C36 1.526(19) .
C37 O35 1.249(11) .
C37 O34 1.299(11) .
C37 C38 1.484(13) .
C37 Ti11 2.426(10) .
C38 C39 1.380(13) .
C38 C43 1.386(13) .
C39 C40 1.370(12) .
C40 C41 1.402(13) .
C41 C42 1.367(13) .
C41 N2 1.394(12) .
C42 C43 1.422(12) .
C44 N2 1.430(14) .
C45 N2 1.490(13) .
C46 C48 1.367(17) .
C46 C47 1.383(17) .
C46 O36 1.418(13) .
C49 O38 1.422(12) .
C49 C51 1.470(14) .
C49 C50 1.575(16) .
C52 O42 1.260(10) .
C52 O41 1.280(10) .
C52 C53 1.443(13) .
C52 Ti14 2.427(10) .
C53 C54 1.362(14) .
C53 C58 1.390(15) .
C54 C55 1.364(14) .
C55 C56 1.341(16) .
C56 N3 1.372(15) .
C56 C57 1.400(17) .
C57 C58 1.390(16) .
C59 N3 1.400(16) .
C60 N3 1.449(17) .
C61 C62 1.33(2) .
C61 O43 1.408(15) .
C61 C63 1.465(19) .
C64 O44 1.447(10) .
C64 C65 1.471(14) .
C64 C66 1.474(13) .
C67 O45 1.445(11) .
C67 C69 1.484(12) .
C67 C68 1.506(13) .
C70 C71 1.34(2) .
C70 C72 1.37(2) .
C70 O46 1.43(2) .
O1 Ti1 1.837(6) .
O1 Ti2 2.152(6) .
O1 Ti7 2.195(6) .
O1 Ti8 2.227(6) .
O2 Ti1 1.817(6) .
O2 Ti12 2.193(6) .
O2 Ti9 2.207(6) .
O2 Ti5 2.236(6) .
O3 Ti1 1.810(6) .
O3 Ti4 2.196(6) .
O3 Ti13 2.231(6) .
O3 Ti17 2.235(6) .
O4 Ti1 1.826(6) .
O4 Ti16 2.202(6) .
O4 Ti10 2.225(5) .
O4 Ti15 2.228(6) .
O5 Ti2 1.759(6) .
O5 Ti6 1.906(6) 2_666
O6 Ti3 1.878(6) .
O6 Ti2 1.989(6) .
O6 Ti8 2.059(6) .
O7 Ti3 1.889(6) .
O7 Ti2 1.939(6) .
O7 Ti4 1.991(6) .
O8 Ti5 1.943(6) .
O8 Ti2 1.945(6) .
O8 Ti6 1.973(6) .
O9 Ti6 2.034(6) 2_666
O9 Ti2 2.045(6) .
O9 Ti6 2.085(6) .
O9 Ti7 2.125(6) .
O10 Ti3 1.896(6) .
O10 Ti17 1.965(6) .
O10 Ti8 1.972(6) .
O11 Ti17 1.936(6) .
O11 Ti3 1.968(6) .
O11 Ti4 2.037(6) .
O12 Ti3 2.084(6) .
O12 O13 2.166(8) .
O13 Ti3 2.081(6) .
O14 Ti4 2.021(6) .
O14 Ti13 2.023(6) .
O15 Ti4 1.766(6) .
O16 Ti5 1.790(6) .
O16 Ti4 1.831(6) .
O17 Ti12 1.997(6) .
O17 Ti5 2.051(6) .
O18 Ti6 1.875(5) .
O18 Ti9 1.995(5) .
O18 Ti5 2.123(6) .
O19 Ti5 1.773(6) .
O20 Ti6 1.909(5) .
O20 Ti7 1.955(6) .
O20 Ti9 1.959(5) .
O21 Ti7 1.808(5) .
O21 Ti16 1.822(5) .
O22 Ti7 1.781(6) .
O23 Ti7 1.997(6) .
O23 Ti8 2.000(6) .
O24 Ti8 1.811(5) .
O24 Ti15 1.817(5) .
O25 C28 1.497(19) .
O25 Ti8 1.768(6) .
O26 Ti11 1.888(5) .
O26 Ti9 1.956(6) .
O26 Ti16 1.979(6) .
O27 Ti11 1.916(6) .
O27 Ti9 1.954(6) .
O27 Ti12 2.099(6) .
O28 Ti9 1.740(6) .
O29 Ti10 1.938(6) .
O29 Ti11 1.940(6) .
O29 Ti16 2.059(6) .
O30 Ti11 1.859(6) .
O30 Ti10 1.973(6) .
O30 Ti12 1.991(6) .
O31 Ti14 1.892(6) .
O31 Ti13 1.945(6) .
O31 Ti10 1.979(6) .
O32 Ti14 1.927(6) .
O32 Ti10 1.938(6) .
O32 Ti15 2.080(6) .
O33 Ti10 1.748(6) .
O34 Ti11 2.082(6) .
O34 O35 2.193(9) .
O35 Ti11 2.097(6) .
O36 Ti12 1.796(6) .
O37 Ti12 1.784(6) .
O37 Ti13 1.847(6) .
O38 Ti13 1.773(6) .
O39 Ti14 1.933(6) .
O39 Ti17 1.946(5) .
O39 Ti13 2.065(6) .
O40 Ti14 1.877(5) .
O40 Ti17 1.972(6) .
O40 Ti15 1.978(6) .
O41 Ti14 2.077(6) .
O41 O42 2.170(8) .
O42 Ti14 2.070(6) .
O43 Ti15 1.778(6) .
O44 Ti15 1.994(6) .
O44 Ti16 2.006(6) .
O45 Ti16 1.768(6) .
O46 Ti17 1.739(7) .
Ti2 Ti3 2.934(2) .
Ti2 Ti6 2.953(2) 2_666
Ti2 Ti6 3.091(2) .
Ti2 Ti8 3.300(2) .
Ti2 Ti7 3.310(2) .
Ti3 Ti17 2.977(2) .
Ti3 Ti8 3.003(2) .
Ti3 Ti4 3.023(2) .
Ti4 Ti17 3.285(2) .
Ti4 Ti13 3.303(2) .
Ti5 Ti6 3.059(2) .
Ti5 Ti12 3.316(2) .
Ti5 Ti9 3.348(2) .
Ti6 O5 1.906(6) 2_666
Ti6 O9 2.034(6) 2_666
Ti6 Ti9 2.929(2) .
Ti6 Ti2 2.953(2) 2_666
Ti6 Ti7 3.122(2) .
Ti6 Ti6 3.141(3) 2_666
Ti7 Ti8 3.309(2) .
Ti9 Ti11 2.950(2) .
Ti9 Ti12 3.307(2) .
Ti10 Ti11 2.939(3) .
Ti10 Ti14 2.958(3) .
Ti10 Ti16 3.309(2) .
Ti10 Ti15 3.330(2) .
Ti11 Ti12 3.019(2) .
Ti11 Ti16 3.025(2) .
Ti13 Ti14 3.014(2) .
Ti13 Ti17 3.327(2) .
Ti14 Ti17 2.955(2) .
Ti14 Ti15 3.010(2) .
Ti15 Ti16 3.294(3) .
C28 C30 1.479(10) .
C28 C29 1.479(9) .

loop_
_platon_squeeze_void_nr
_platon_squeeze_void_average_x
_platon_squeeze_void_average_y
_platon_squeeze_void_average_z
_platon_squeeze_void_volume
_platon_squeeze_void_count_electrons
_platon_squeeze_void_content
1 -0.008 -0.011 0.480 2218 575
;
;
